data_1513239
loop_
_publ_author_name
'Shuto, Ayumi'
'Kushida, Tomokatsu'
'Fukushima, Tatsuya'
'Kaji, Hironori'
'Yamaguchi, Shigehiro'

_publ_section_title
;
 \p-Extended Planarized Triphenylboranes with Thiophene Spacers.
;
_journal_issue 24
_journal_name_full 'Organic letters'
_journal_page_first 6234
_journal_page_last 6237
_journal_paper_doi 10.1021/ol403084x
_journal_volume 15
_journal_year 2013
_chemical_formula_moiety 'C54 H46 B2 S'
_chemical_formula_sum 'C54 H46 B2 S'
_chemical_formula_weight 748.59
_chemical_name_systematic
; 
 ? 
;
_space_group_IT_number 4
_symmetry_cell_setting monoclinic
_symmetry_Int_Tables_number 4
_symmetry_space_group_name_Hall 'P 2yb'
_symmetry_space_group_name_H-M 'P 1 21 1'
_atom_sites_solution_hydrogens geom
_atom_sites_solution_primary direct
_atom_sites_solution_secondary difmap
_audit_creation_method SHELXL-97
_cell_angle_alpha 90.00
_cell_angle_beta 93.68(2)
_cell_angle_gamma 90.00
_cell_formula_units_Z 8
_cell_length_a 14.544(11)
_cell_length_b 26.440(19)
_cell_length_c 25.33(3)
_cell_measurement_reflns_used 370
_cell_measurement_temperature 123(2)
_cell_measurement_theta_max 31.5050
_cell_measurement_theta_min 2.7940
_cell_volume 9720(15)
_computing_structure_refinement 'SHELXL-97 (Sheldrick, 1997)'
_computing_structure_solution 'SHELXS-97 (Sheldrick, 1990)'
_diffrn_ambient_temperature 123(2)
_diffrn_detector_area_resol_mean 28.5714
_diffrn_measured_fraction_theta_full 0.982
_diffrn_measured_fraction_theta_max 0.982
_diffrn_measurement_device_type
;
Saturn70 CCD (4x4 bin mode) with MicroMax-007
;
_diffrn_measurement_method dtprofit.ref
_diffrn_radiation_monochromator VariMax
_diffrn_radiation_source 'fine-focus sealed tube'
_diffrn_radiation_type MoKa
_diffrn_radiation_wavelength 0.71070
_diffrn_reflns_av_R_equivalents 0.0480
_diffrn_reflns_av_sigmaI/netI 0.0734
_diffrn_reflns_limit_h_max 17
_diffrn_reflns_limit_h_min -17
_diffrn_reflns_limit_k_max 24
_diffrn_reflns_limit_k_min -31
_diffrn_reflns_limit_l_max 30
_diffrn_reflns_limit_l_min -30
_diffrn_reflns_number 64636
_diffrn_reflns_theta_full 25.00
_diffrn_reflns_theta_max 25.00
_diffrn_reflns_theta_min 2.80
_exptl_absorpt_coefficient_mu 0.098
_exptl_absorpt_correction_T_max 0.9902
_exptl_absorpt_correction_T_min 0.9806
_exptl_absorpt_correction_type multi-scan
_exptl_absorpt_process_details 'Jacobson, R. (1998) Private communication'
_exptl_crystal_colour yellow
_exptl_crystal_density_diffrn 1.023
_exptl_crystal_density_method 'not measured'
_exptl_crystal_description needle
_exptl_crystal_F_000 3168
_exptl_crystal_size_max 0.20
_exptl_crystal_size_mid 0.20
_exptl_crystal_size_min 0.10
_platon_squeeze_details
;
;
_refine_diff_density_max 0.540
_refine_diff_density_min -0.414
_refine_diff_density_rms 0.080
_refine_ls_abs_structure_details 'Flack H D (1983), Acta Cryst. A39, 876-881'
_refine_ls_abs_structure_Flack 0.33(10)
_refine_ls_extinction_coef none
_refine_ls_extinction_method none
_refine_ls_goodness_of_fit_ref 1.054
_refine_ls_hydrogen_treatment mixed
_refine_ls_matrix_type full
_refine_ls_number_parameters 2085
_refine_ls_number_reflns 25657
_refine_ls_number_restraints 25
_refine_ls_restrained_S_all 1.059
_refine_ls_R_factor_all 0.0988
_refine_ls_R_factor_gt 0.0880
_refine_ls_shift/su_max 0.001
_refine_ls_shift/su_mean 0.000
_refine_ls_structure_factor_coef Fsqd
_refine_ls_weighting_details 'calc w=1/[\s^2^(Fo^2^)+(0.1591P)^2^+6.8366P] where P=(Fo^2^+2Fc^2^)/3'
_refine_ls_weighting_scheme calc
_refine_ls_wR_factor_gt 0.2447
_refine_ls_wR_factor_ref 0.2571
_reflns_number_gt 20968
_reflns_number_total 25657
_reflns_threshold_expression >2sigma(I)
_cod_data_source_file ol403084x_si_002.cif
_cod_data_source_block compound_2
_cod_original_cell_volume 9719(16)
_cod_original_sg_symbol_H-M P21
_cod_database_code 1513239

loop_
_symmetry_equiv_pos_as_xyz
'x, y, z'
'-x, y+1/2, -z'

loop_
_atom_site_label
_atom_site_type_symbol
_atom_site_fract_x
_atom_site_fract_y
_atom_site_fract_z
_atom_site_U_iso_or_equiv
_atom_site_adp_type
_atom_site_occupancy
_atom_site_symmetry_multiplicity
_atom_site_calc_flag
_atom_site_refinement_flags
C1 C 0.5771(6) 0.8661(4) -0.0592(3) 0.063(2) Uani 1 1 d .
C2 C 0.5898(7) 0.8659(4) -0.1138(3) 0.076(3) Uani 1 1 d .
C3 C 0.5382(7) 0.8986(4) -0.1470(4) 0.080(3) Uani 1 1 d .
H185 H 0.5496 0.8993 -0.1836 0.096 Uiso 1 1 calc R
C4 C 0.4724(7) 0.9294(3) -0.1295(4) 0.066(2) Uani 1 1 d .
H2 H 0.4365 0.9503 -0.1533 0.079 Uiso 1 1 calc R
C5 C 0.4579(6) 0.9297(3) -0.0731(3) 0.061(2) Uani 1 1 d .
H3 H 0.4126 0.9512 -0.0597 0.073 Uiso 1 1 calc R
C6 C 0.5115(7) 0.8979(3) -0.0384(3) 0.063(2) Uani 1 1 d .
C7 C 0.7039(6) 0.7962(4) -0.0442(3) 0.062(2) Uani 1 1 d .
C8 C 0.7130(7) 0.7934(4) -0.1005(3) 0.070(2) Uani 1 1 d .
C9 C 0.7779(7) 0.7588(5) -0.1186(4) 0.083(3) Uani 1 1 d .
H4 H 0.7861 0.7580 -0.1555 0.099 Uiso 1 1 calc R
C10 C 0.8264(8) 0.7287(5) -0.0891(4) 0.085(3) Uani 1 1 d .
H5 H 0.8687 0.7067 -0.1046 0.102 Uiso 1 1 calc R
C11 C 0.8181(11) 0.7271(5) -0.0307(7) 0.128(5) Uani 1 1 d .
H6 H 0.8538 0.7047 -0.0083 0.153 Uiso 1 1 calc R
C12 C 0.7528(7) 0.7616(4) -0.0107(4) 0.077(3) Uani 1 1 d .
C13 C 0.6219(5) 0.8343(4) 0.0359(3) 0.067(3) Uani 1 1 d .
C14 C 0.5569(6) 0.8662(3) 0.0571(3) 0.058(2) Uani 1 1 d .
C15 C 0.5508(6) 0.8687(3) 0.1115(3) 0.061(2) Uani 1 1 d .
H7 H 0.5073 0.8911 0.1254 0.073 Uiso 1 1 calc R
C16 C 0.6057(5) 0.8399(4) 0.1456(3) 0.0531(17) Uani 1 1 d .
C17 C 0.6690(6) 0.8044(3) 0.1246(3) 0.0559(19) Uani 1 1 d .
H8 H 0.7045 0.7836 0.1487 0.067 Uiso 1 1 calc R
C18 C 0.6810(6) 0.7991(3) 0.0702(3) 0.0550(19) Uani 1 1 d .
C19 C 0.6589(7) 0.8322(6) -0.1372(4) 0.107(5) Uani 1 1 d .
H169 H 0.7048 0.8541 -0.1533 0.128 Uiso 1 1 calc R
H170 H 0.6266 0.8130 -0.1663 0.128 Uiso 1 1 calc R
B1 B 0.6340(6) 0.8308(4) -0.0228(3) 0.053(2) Uani 1 1 d .
C20 C 0.4971(7) 0.9013(3) 0.0219(3) 0.066(2) Uani 1 1 d .
C21 C 0.5219(9) 0.9574(4) 0.0387(4) 0.091(3) Uani 1 1 d .
H73 H 0.4875 0.9809 0.0150 0.136 Uiso 1 1 calc R
H74 H 0.5882 0.9629 0.0364 0.136 Uiso 1 1 calc R
H75 H 0.5054 0.9631 0.0751 0.136 Uiso 1 1 calc R
C22 C 0.3971(7) 0.8882(4) 0.0286(4) 0.079(3) Uani 1 1 d .
H76 H 0.3900 0.8514 0.0297 0.118 Uiso 1 1 calc R
H77 H 0.3586 0.9019 -0.0012 0.118 Uiso 1 1 calc R
H78 H 0.3779 0.9029 0.0617 0.118 Uiso 1 1 calc R
C23 C 0.7458(7) 0.7619(4) 0.0506(4) 0.074(3) Uani 1 1 d .
C24 C 0.7281(11) 0.7069(6) 0.0672(5) 0.129(5) Uani 1 1 d .
H79 H 0.7378 0.7039 0.1058 0.194 Uiso 1 1 calc R
H80 H 0.7708 0.6844 0.0503 0.194 Uiso 1 1 calc R
H81 H 0.6646 0.6975 0.0563 0.194 Uiso 1 1 calc R
C25 C 0.8385(10) 0.7727(6) 0.0790(6) 0.137(6) Uani 1 1 d .
H82 H 0.8602 0.8061 0.0685 0.205 Uiso 1 1 calc R
H83 H 0.8829 0.7469 0.0696 0.205 Uiso 1 1 calc R
H84 H 0.8325 0.7722 0.1173 0.205 Uiso 1 1 calc R
C26 C 0.6683(3) 0.8425(2) 0.56465(18) 0.0208(9) Uani 1 1 d .
C27 C 0.5746(3) 0.8421(2) 0.54843(19) 0.0247(10) Uani 1 1 d .
C28 C 0.5101(3) 0.8418(3) 0.5875(2) 0.0267(10) Uani 1 1 d .
H9 H 0.4459 0.8433 0.5780 0.032 Uiso 1 1 calc R
C29 C 0.5422(4) 0.8391(3) 0.6403(2) 0.0311(12) Uani 1 1 d .
H10 H 0.4983 0.8363 0.6664 0.037 Uiso 1 1 calc R
C30 C 0.6338(4) 0.8405(3) 0.6568(2) 0.0389(13) Uani 1 1 d .
H11 H 0.6524 0.8409 0.6934 0.047 Uiso 1 1 calc R
C31 C 0.6992(3) 0.8412(3) 0.6189(2) 0.0275(11) Uani 1 1 d .
C32 C 0.8420(3) 0.8433(2) 0.54008(18) 0.0216(9) Uani 1 1 d .
C33 C 0.8708(3) 0.8434(3) 0.5937(2) 0.0259(10) Uani 1 1 d .
C34 C 0.9641(3) 0.8431(3) 0.6094(2) 0.0315(11) Uani 1 1 d .
H12 H 0.9840 0.8412 0.6459 0.038 Uiso 1 1 calc R
C35 C 1.0279(3) 0.8455(3) 0.5709(2) 0.0333(12) Uani 1 1 d .
H13 H 1.0918 0.8475 0.5813 0.040 Uiso 1 1 calc R
C36 C 0.9994(3) 0.8449(3) 0.5175(2) 0.0327(11) Uani 1 1 d .
H14 H 1.0444 0.8451 0.4919 0.039 Uiso 1 1 calc R
C37 C 0.9073(3) 0.8443(2) 0.50090(19) 0.0252(10) Uani 1 1 d .
C38 C 0.7086(3) 0.8432(2) 0.46469(18) 0.0214(9) Uani 1 1 d .
C39 C 0.7746(3) 0.8433(2) 0.42653(18) 0.0220(9) Uani 1 1 d .
C40 C 0.7445(3) 0.8430(3) 0.37280(19) 0.0261(10) Uani 1 1 d .
H15 H 0.7885 0.8427 0.3466 0.031 Uiso 1 1 calc R
C41 C 0.6507(3) 0.8433(3) 0.35733(19) 0.0270(10) Uani 1 1 d .
C42 C 0.5864(3) 0.8431(3) 0.39589(18) 0.0246(10) Uani 1 1 d .
H16 H 0.5226 0.8434 0.3853 0.030 Uiso 1 1 calc R
C43 C 0.6136(3) 0.8426(2) 0.44935(19) 0.0233(10) Uani 1 1 d .
B2 B 0.7406(3) 0.8431(3) 0.5233(2) 0.0210(10) Uani 1 1 d .
C44 C 0.8009(3) 0.8397(2) 0.63604(18) 0.0242(10) Uani 1 1 d .
H171 H 0.8129 0.8077 0.6556 0.029 Uiso 1 1 calc R
H172 H 0.8135 0.8677 0.6614 0.029 Uiso 1 1 calc R
C45 C 0.5390(3) 0.8434(2) 0.48977(19) 0.0227(9) Uani 1 1 d .
C46 C 0.4760(5) 0.7982(3) 0.4786(3) 0.0399(16) Uani 1 1 d .
H85 H 0.5072 0.7673 0.4915 0.060 Uiso 1 1 calc R
H86 H 0.4613 0.7954 0.4404 0.060 Uiso 1 1 calc R
H87 H 0.4191 0.8027 0.4967 0.060 Uiso 1 1 calc R
C47 C 0.4812(4) 0.8937(2) 0.4815(2) 0.0308(13) Uani 1 1 d .
H88 H 0.4421 0.8913 0.4486 0.046 Uiso 1 1 calc R
H89 H 0.5232 0.9225 0.4794 0.046 Uiso 1 1 calc R
H90 H 0.4425 0.8985 0.5114 0.046 Uiso 1 1 calc R
C48 C 0.8784(3) 0.8435(3) 0.4410(2) 0.0275(10) Uani 1 1 d .
C49 C 0.9211(4) 0.8925(3) 0.4160(3) 0.0350(14) Uani 1 1 d .
H91 H 0.9861 0.8955 0.4283 0.052 Uiso 1 1 calc R
H92 H 0.8875 0.9225 0.4270 0.052 Uiso 1 1 calc R
H93 H 0.9160 0.8899 0.3774 0.052 Uiso 1 1 calc R
C50 C 0.9188(5) 0.7962(3) 0.4179(3) 0.0431(16) Uani 1 1 d .
H94 H 0.9017 0.7667 0.4386 0.065 Uiso 1 1 calc R
H95 H 0.9860 0.7992 0.4191 0.065 Uiso 1 1 calc R
H96 H 0.8947 0.7922 0.3811 0.065 Uiso 1 1 calc R
S1 S 0.68402(12) 0.83392(11) 0.24995(7) 0.0650(7) Uani 1 1 d .
C51 C 0.5951(4) 0.8419(4) 0.2034(2) 0.0471(15) Uani 1 1 d .
C52 C 0.5182(6) 0.8504(6) 0.2264(3) 0.088(3) Uani 1 1 d U
H17 H 0.4600 0.8545 0.2077 0.105 Uiso 1 1 calc R
C53 C 0.5319(6) 0.8530(5) 0.2818(3) 0.089(3) Uani 1 1 d U
H18 H 0.4840 0.8619 0.3039 0.107 Uiso 1 1 calc R
C54 C 0.6168(4) 0.8420(3) 0.3010(2) 0.0353(12) Uani 1 1 d .
C55 C 0.1435(4) 1.1313(2) 0.4124(2) 0.0220(11) Uani 1 1 d .
C56 C 0.1432(4) 1.1841(2) 0.4215(2) 0.0225(11) Uani 1 1 d .
C57 C 0.0614(4) 1.2080(2) 0.4279(2) 0.0323(14) Uani 1 1 d .
H19 H 0.0609 1.2432 0.4352 0.039 Uiso 1 1 calc R
C58 C -0.0211(4) 1.1814(2) 0.4239(2) 0.0300(13) Uani 1 1 d .
H20 H -0.0777 1.1985 0.4279 0.036 Uiso 1 1 calc R
C59 C -0.0208(4) 1.1291(2) 0.4138(2) 0.0254(12) Uani 1 1 d .
H21 H -0.0772 1.1109 0.4105 0.031 Uiso 1 1 calc R
C60 C 0.0627(4) 1.1040(2) 0.4088(2) 0.0235(12) Uani 1 1 d .
C61 C 0.3261(4) 1.13374(19) 0.40944(18) 0.0170(10) Uani 1 1 d .
C62 C 0.3224(4) 1.1868(2) 0.4204(2) 0.0250(12) Uani 1 1 d .
C63 C 0.4056(4) 1.2137(2) 0.4236(2) 0.0251(12) Uani 1 1 d .
H22 H 0.4054 1.2491 0.4299 0.030 Uiso 1 1 calc R
C64 C 0.4874(4) 1.1889(2) 0.4177(2) 0.0301(13) Uani 1 1 d .
H23 H 0.5436 1.2074 0.4200 0.036 Uiso 1 1 calc R
C65 C 0.4889(4) 1.1373(2) 0.4084(2) 0.0287(13) Uani 1 1 d .
H24 H 0.5462 1.1209 0.4048 0.034 Uiso 1 1 calc R
C66 C 0.4097(4) 1.1097(2) 0.4044(2) 0.0213(11) Uani 1 1 d .
C67 C 0.2349(4) 1.0478(2) 0.3942(2) 0.0219(11) Uani 1 1 d .
C68 C 0.1530(4) 1.0204(2) 0.3919(2) 0.0229(11) Uani 1 1 d .
C69 C 0.1560(4) 0.9684(2) 0.3825(2) 0.0207(11) Uani 1 1 d .
H25 H 0.1010 0.9490 0.3823 0.025 Uiso 1 1 calc R
C70 C 0.2387(4) 0.9449(2) 0.3735(2) 0.0256(12) Uani 1 1 d .
C71 C 0.3200(4) 0.9727(2) 0.3768(2) 0.0261(12) Uani 1 1 d .
H26 H 0.3766 0.9558 0.3722 0.031 Uiso 1 1 calc R
C72 C 0.3213(4) 1.0244(2) 0.3866(2) 0.0231(12) Uani 1 1 d .
B3 B 0.2332(4) 1.1057(2) 0.4048(2) 0.0205(12) Uani 1 1 d .
C73 C 0.2331(4) 1.2141(2) 0.4240(2) 0.0251(12) Uani 1 1 d .
H173 H 0.2283 1.2393 0.3951 0.030 Uiso 1 1 calc R
H174 H 0.2368 1.2331 0.4577 0.030 Uiso 1 1 calc R
C74 C 0.0582(3) 1.0453(2) 0.4014(2) 0.0207(11) Uani 1 1 d .
C75 C -0.0084(4) 1.0322(2) 0.3541(2) 0.0318(14) Uani 1 1 d .
H97 H 0.0154 1.0458 0.3217 0.048 Uiso 1 1 calc R
H98 H -0.0690 1.0470 0.3593 0.048 Uiso 1 1 calc R
H99 H -0.0142 0.9954 0.3511 0.048 Uiso 1 1 calc R
C76 C 0.0243(4) 1.0219(2) 0.4526(2) 0.0309(13) Uani 1 1 d .
H100 H -0.0362 1.0359 0.4594 0.046 Uiso 1 1 calc R
H101 H 0.0682 1.0298 0.4824 0.046 Uiso 1 1 calc R
H102 H 0.0193 0.9851 0.4485 0.046 Uiso 1 1 calc R
C77 C 0.4137(4) 1.0519(2) 0.3923(2) 0.0245(12) Uani 1 1 d .
C78 C 0.4611(5) 1.0458(3) 0.3387(3) 0.0395(15) Uani 1 1 d .
H103 H 0.4672 1.0097 0.3306 0.059 Uiso 1 1 calc R
H104 H 0.5223 1.0614 0.3419 0.059 Uiso 1 1 calc R
H105 H 0.4235 1.0623 0.3103 0.059 Uiso 1 1 calc R
C79 C 0.4724(4) 1.0279(3) 0.4375(3) 0.0394(16) Uani 1 1 d .
H106 H 0.4457 1.0354 0.4711 0.059 Uiso 1 1 calc R
H107 H 0.5351 1.0415 0.4380 0.059 Uiso 1 1 calc R
H108 H 0.4742 0.9912 0.4323 0.059 Uiso 1 1 calc R
C80 C 0.1423(4) 0.5553(2) 0.4010(2) 0.0205(11) Uani 1 1 d .
C81 C 0.0570(4) 0.5832(2) 0.3975(2) 0.0233(12) Uani 1 1 d .
C82 C -0.0225(4) 0.5572(2) 0.4018(2) 0.0299(13) Uani 1 1 d .
H27 H -0.0795 0.5749 0.3986 0.036 Uiso 1 1 calc R
C83 C -0.0227(4) 0.5052(2) 0.4107(2) 0.0286(13) Uani 1 1 d .
H28 H -0.0796 0.4881 0.4135 0.034 Uiso 1 1 calc R
C84 C 0.0598(4) 0.4778(2) 0.4155(2) 0.0283(13) Uani 1 1 d .
H29 H 0.0593 0.4425 0.4225 0.034 Uiso 1 1 calc R
C85 C 0.1430(4) 0.5033(2) 0.4101(2) 0.0226(11) Uani 1 1 d .
C86 C 0.3236(4) 0.5528(2) 0.3992(2) 0.0243(12) Uani 1 1 d .
C87 C 0.3220(4) 0.5009(2) 0.4085(2) 0.0210(11) Uani 1 1 d .
C88 C 0.4043(4) 0.4734(2) 0.4120(2) 0.0299(13) Uani 1 1 d .
H30 H 0.4033 0.4378 0.4172 0.036 Uiso 1 1 calc R
C89 C 0.4886(4) 0.4987(2) 0.4079(2) 0.0306(13) Uani 1 1 d .
H31 H 0.5447 0.4803 0.4106 0.037 Uiso 1 1 calc R
C90 C 0.4896(4) 0.5500(2) 0.3998(2) 0.0263(12) Uani 1 1 d .
H32 H 0.5472 0.5667 0.3979 0.032 Uiso 1 1 calc R
C91 C 0.4081(4) 0.5787(2) 0.3943(2) 0.0214(11) Uani 1 1 d .
C92 C 0.2343(4) 0.6379(2) 0.3846(2) 0.0243(12) Uani 1 1 d .
C93 C 0.3188(4) 0.6623(2) 0.3785(2) 0.0229(12) Uani 1 1 d .
C94 C 0.3200(4) 0.7143(2) 0.3687(2) 0.0298(13) Uani 1 1 d .
H33 H 0.3766 0.7309 0.3632 0.036 Uiso 1 1 calc R
C95 C 0.2387(4) 0.7418(2) 0.3671(2) 0.0246(12) Uani 1 1 d .
C96 C 0.1550(4) 0.7180(2) 0.3741(2) 0.0255(12) Uani 1 1 d .
H34 H 0.0998 0.7373 0.3727 0.031 Uiso 1 1 calc R
C97 C 0.1513(4) 0.6659(2) 0.3833(2) 0.0228(12) Uani 1 1 d .
B4 B 0.2348(4) 0.5831(3) 0.3944(2) 0.0231(13) Uani 1 1 d .
C98 C 0.2300(4) 0.4727(2) 0.4120(2) 0.0284(13) Uani 1 1 d .
H175 H 0.2245 0.4479 0.3827 0.034 Uiso 1 1 calc R
H176 H 0.2334 0.4532 0.4455 0.034 Uiso 1 1 calc R
C99 C 0.0585(4) 0.6406(2) 0.3901(2) 0.0258(12) Uani 1 1 d .
C100 C -0.0069(4) 0.6536(3) 0.3422(3) 0.0436(17) Uani 1 1 d .
H109 H -0.0189 0.6900 0.3417 0.065 Uiso 1 1 calc R
H110 H -0.0650 0.6352 0.3446 0.065 Uiso 1 1 calc R
H111 H 0.0215 0.6437 0.3096 0.065 Uiso 1 1 calc R
C101 C 0.0204(5) 0.6625(2) 0.4412(3) 0.0405(16) Uani 1 1 d .
H112 H 0.0582 0.6506 0.4721 0.061 Uiso 1 1 calc R
H113 H -0.0434 0.6513 0.4438 0.061 Uiso 1 1 calc R
H114 H 0.0222 0.6996 0.4399 0.061 Uiso 1 1 calc R
C102 C 0.4134(4) 0.6341(2) 0.3837(2) 0.0244(12) Uani 1 1 d .
C103 C 0.4724(4) 0.6595(2) 0.4298(3) 0.0355(15) Uani 1 1 d .
H115 H 0.4405 0.6566 0.4626 0.053 Uiso 1 1 calc R
H116 H 0.4816 0.6953 0.4216 0.053 Uiso 1 1 calc R
H117 H 0.5324 0.6426 0.4343 0.053 Uiso 1 1 calc R
C104 C 0.4600(5) 0.6419(3) 0.3321(3) 0.0409(16) Uani 1 1 d .
H118 H 0.5188 0.6237 0.3336 0.061 Uiso 1 1 calc R
H119 H 0.4712 0.6781 0.3269 0.061 Uiso 1 1 calc R
H120 H 0.4200 0.6290 0.3025 0.061 Uiso 1 1 calc R
C105 C 0.2463(4) 0.7973(2) 0.3553(2) 0.0240(12) Uani 1 1 d .
C106 C 0.2953(5) 0.8188(3) 0.3193(3) 0.0392(15) Uani 1 1 d .
H35 H 0.3282 0.7997 0.2950 0.047 Uiso 1 1 calc R
C107 C 0.2956(5) 0.8719(2) 0.3195(3) 0.0346(15) Uani 1 1 d .
H36 H 0.3274 0.8921 0.2956 0.042 Uiso 1 1 calc R
C108 C 0.2430(4) 0.8912(2) 0.3594(2) 0.0260(12) Uani 1 1 d .
S2 S 0.19641(8) 0.84294(6) 0.39343(5) 0.0259(3) Uani 1 1 d .
C109 C -0.1466(4) 0.6305(3) 0.7957(2) 0.0367(16) Uani 1 1 d .
C110 C -0.0649(5) 0.6081(3) 0.8193(3) 0.0425(16) Uani 1 1 d .
C111 C 0.0138(4) 0.6127(3) 0.7928(3) 0.0432(17) Uani 1 1 d .
H37 H 0.0681 0.5959 0.8062 0.052 Uiso 1 1 calc R
C112 C 0.0160(5) 0.6409(3) 0.7474(3) 0.0427(16) Uani 1 1 d .
H38 H 0.0734 0.6461 0.7322 0.051 Uiso 1 1 calc R
C113 C -0.0634(5) 0.6623(3) 0.7229(3) 0.0478(18) Uani 1 1 d .
H39 H -0.0611 0.6801 0.6904 0.057 Uiso 1 1 calc R
C114 C -0.1473(5) 0.6568(3) 0.7473(2) 0.0425(17) Uani 1 1 d .
C115 C -0.3236(4) 0.6474(3) 0.7981(3) 0.0411(16) Uani 1 1 d .
C116 C -0.3226(5) 0.6710(3) 0.7492(2) 0.0420(17) Uani 1 1 d .
C117 C -0.4064(5) 0.6872(3) 0.7238(3) 0.053(2) Uani 1 1 d .
H40 H -0.4065 0.7054 0.6915 0.064 Uiso 1 1 calc R
C118 C -0.4857(5) 0.6766(4) 0.7454(3) 0.059(2) Uani 1 1 d .
H41 H -0.5418 0.6835 0.7254 0.070 Uiso 1 1 calc R
C119 C -0.4897(4) 0.6569(3) 0.7939(3) 0.0468(18) Uani 1 1 d .
H42 H -0.5474 0.6542 0.8093 0.056 Uiso 1 1 calc R
C120 C -0.4089(4) 0.6401(3) 0.8223(2) 0.0415(17) Uani 1 1 d .
C121 C -0.2395(4) 0.5949(3) 0.8744(2) 0.0349(15) Uani 1 1 d .
C122 C -0.3203(4) 0.5915(3) 0.9004(2) 0.0374(15) Uani 1 1 d .
C123 C -0.3200(5) 0.5692(3) 0.9480(3) 0.0481(18) Uani 1 1 d .
H43 H -0.3744 0.5696 0.9668 0.058 Uiso 1 1 calc R
C124 C -0.2403(5) 0.5454(3) 0.9704(2) 0.0430(17) Uani 1 1 d .
C125 C -0.1581(5) 0.5476(3) 0.9426(3) 0.0423(16) Uani 1 1 d .
H44 H -0.1038 0.5320 0.9578 0.051 Uiso 1 1 calc R
C126 C -0.1548(5) 0.5709(3) 0.8958(2) 0.0405(17) Uani 1 1 d .
B5 B -0.2378(6) 0.6249(3) 0.8223(3) 0.0410(19) Uani 1 1 d .
C127 C -0.2335(5) 0.6798(4) 0.7244(3) 0.050(2) Uani 1 1 d .
H177 H -0.2419 0.6681 0.6872 0.060 Uiso 1 1 calc R
H178 H -0.2236 0.7168 0.7233 0.060 Uiso 1 1 calc R
C128 C -0.4121(4) 0.6160(4) 0.8784(3) 0.051(2) Uani 1 1 d .
C129 C -0.4910(5) 0.5789(4) 0.8776(3) 0.064(2) Uani 1 1 d .
H121 H -0.4902 0.5578 0.8458 0.096 Uiso 1 1 calc R
H122 H -0.5494 0.5973 0.8772 0.096 Uiso 1 1 calc R
H123 H -0.4846 0.5573 0.9091 0.096 Uiso 1 1 calc R
C130 C -0.4320(6) 0.6626(4) 0.9168(3) 0.062(2) Uani 1 1 d .
H124 H -0.4831 0.6828 0.9010 0.094 Uiso 1 1 calc R
H125 H -0.3767 0.6837 0.9216 0.094 Uiso 1 1 calc R
H126 H -0.4484 0.6496 0.9512 0.094 Uiso 1 1 calc R
C131 C -0.0658(4) 0.5755(3) 0.8699(3) 0.0401(16) Uani 1 1 d .
C132 C -0.0311(5) 0.5209(4) 0.8574(3) 0.055(2) Uani 1 1 d .
H127 H -0.0341 0.4996 0.8888 0.083 Uiso 1 1 calc R
H128 H 0.0327 0.5227 0.8472 0.083 Uiso 1 1 calc R
H129 H -0.0702 0.5065 0.8282 0.083 Uiso 1 1 calc R
C133 C 0.0056(5) 0.6034(4) 0.9106(3) 0.063(2) Uani 1 1 d .
H130 H 0.0029 0.6399 0.9043 0.094 Uiso 1 1 calc R
H131 H 0.0680 0.5911 0.9056 0.094 Uiso 1 1 calc R
H132 H -0.0103 0.5962 0.9468 0.094 Uiso 1 1 calc R
C134 C -0.2724(4) 0.6118(2) 1.3636(2) 0.0231(12) Uani 1 1 d .
C135 C -0.2805(4) 0.6515(2) 1.3258(2) 0.0210(11) Uani 1 1 d .
C136 C -0.2891(4) 0.6995(2) 1.3449(2) 0.0291(13) Uani 1 1 d .
H45 H -0.2960 0.7270 1.3207 0.035 Uiso 1 1 calc R
C137 C -0.2881(4) 0.7089(2) 1.3986(3) 0.0326(14) Uani 1 1 d .
H46 H -0.2932 0.7428 1.4106 0.039 Uiso 1 1 calc R
C138 C -0.2798(4) 0.6703(2) 1.4355(2) 0.0294(13) Uani 1 1 d .
H47 H -0.2794 0.6773 1.4723 0.035 Uiso 1 1 calc R
C139 C -0.2722(4) 0.6222(2) 1.4177(2) 0.0223(12) Uani 1 1 d .
C140 C -0.2654(3) 0.5133(2) 1.3839(2) 0.0218(11) Uani 1 1 d .
C141 C -0.2628(3) 0.5244(2) 1.4382(2) 0.0251(12) Uani 1 1 d .
C142 C -0.2597(4) 0.4855(2) 1.4751(2) 0.0277(13) Uani 1 1 d .
H48 H -0.2591 0.4924 1.5119 0.033 Uiso 1 1 calc R
C143 C -0.2576(4) 0.4345(2) 1.4559(2) 0.0281(13) Uani 1 1 d .
H49 H -0.2547 0.4073 1.4805 0.034 Uiso 1 1 calc R
C144 C -0.2595(4) 0.4241(2) 1.4030(3) 0.0302(13) Uani 1 1 d .
H50 H -0.2587 0.3900 1.3913 0.036 Uiso 1 1 calc R
C145 C -0.2627(4) 0.4632(2) 1.3657(2) 0.0274(13) Uani 1 1 d .
C146 C -0.2696(3) 0.5456(2) 1.2853(2) 0.0218(11) Uani 1 1 d .
C147 C -0.2634(4) 0.4957(2) 1.2685(2) 0.0300(13) Uani 1 1 d .
C148 C -0.2595(4) 0.4867(2) 1.2145(2) 0.0306(13) Uani 1 1 d .
H51 H -0.2532 0.4529 1.2027 0.037 Uiso 1 1 calc R
C149 C -0.2643(5) 0.5251(2) 1.1777(2) 0.0351(14) Uani 1 1 d .
C150 C -0.2709(4) 0.5747(2) 1.1952(2) 0.0262(12) Uani 1 1 d .
H52 H -0.2740 0.6015 1.1701 0.031 Uiso 1 1 calc R
C151 C -0.2732(4) 0.5859(2) 1.2484(2) 0.0251(12) Uani 1 1 d .
B6 B -0.2701(4) 0.5570(2) 1.3439(2) 0.0202(12) Uani 1 1 d .
C152 C -0.2665(4) 0.5791(2) 1.4581(2) 0.0291(13) Uani 1 1 d .
H179 H -0.3204 0.5821 1.4798 0.035 Uiso 1 1 calc R
H180 H -0.2109 0.5849 1.4820 0.035 Uiso 1 1 calc R
C153 C -0.2813(4) 0.6421(2) 1.2653(2) 0.0240(12) Uani 1 1 d .
C154 C -0.3696(4) 0.6646(2) 1.2381(2) 0.0307(13) Uani 1 1 d .
H133 H -0.3634 0.6662 1.1999 0.046 Uiso 1 1 calc R
H134 H -0.3794 0.6987 1.2518 0.046 Uiso 1 1 calc R
H135 H -0.4223 0.6431 1.2453 0.046 Uiso 1 1 calc R
C155 C -0.1999(4) 0.6714(2) 1.2439(2) 0.0333(14) Uani 1 1 d .
H136 H -0.1419 0.6549 1.2559 0.050 Uiso 1 1 calc R
H137 H -0.2001 0.7062 1.2571 0.050 Uiso 1 1 calc R
H138 H -0.2059 0.6716 1.2052 0.050 Uiso 1 1 calc R
C156 C -0.2630(5) 0.4496(2) 1.3064(2) 0.0333(14) Uani 1 1 d .
C157 C -0.3500(6) 0.4178(3) 1.2913(3) 0.053(2) Uani 1 1 d .
H139 H -0.3547 0.3901 1.3167 0.079 Uiso 1 1 calc R
H140 H -0.3458 0.4038 1.2557 0.079 Uiso 1 1 calc R
H141 H -0.4048 0.4393 1.2919 0.079 Uiso 1 1 calc R
C158 C -0.1733(5) 0.4189(3) 1.2972(3) 0.0502(19) Uani 1 1 d .
H142 H -0.1198 0.4371 1.3133 0.075 Uiso 1 1 calc R
H143 H -0.1667 0.4151 1.2592 0.075 Uiso 1 1 calc R
H144 H -0.1772 0.3855 1.3135 0.075 Uiso 1 1 calc R
S3 S -0.28878(12) 0.55691(7) 1.07333(6) 0.0399(4) Uani 1 1 d .
C159 C -0.2389(5) 0.5241(3) 1.0245(2) 0.0417(16) Uani 1 1 d .
C160 C -0.1946(6) 0.4814(3) 1.0449(3) 0.058(2) Uani 1 1 d .
H53 H -0.1621 0.4583 1.0243 0.069 Uiso 1 1 calc R
C161 C -0.2030(6) 0.4763(3) 1.0995(3) 0.054(2) Uani 1 1 d .
H54 H -0.1784 0.4484 1.1195 0.065 Uiso 1 1 calc R
C162 C -0.2495(5) 0.5149(3) 1.1214(2) 0.0425(17) Uani 1 1 d .
C163 C 0.2740(3) 0.5754(2) 0.6291(2) 0.0186(11) Uani 1 1 d .
C164 C 0.2739(4) 0.5656(2) 0.5742(2) 0.0257(12) Uani 1 1 d .
C165 C 0.2819(4) 0.5143(2) 0.5584(2) 0.0288(13) Uani 1 1 d .
H55 H 0.2816 0.5063 0.5218 0.035 Uiso 1 1 calc R
C166 C 0.2900(4) 0.4761(2) 0.5952(2) 0.0306(13) Uani 1 1 d .
H56 H 0.2965 0.4422 0.5835 0.037 Uiso 1 1 calc R
C167 C 0.2890(4) 0.4857(2) 0.6484(2) 0.0280(13) Uani 1 1 d .
H57 H 0.2937 0.4585 0.6730 0.034 Uiso 1 1 calc R
C168 C 0.2811(4) 0.5360(2) 0.6668(2) 0.0223(11) Uani 1 1 d .
C169 C 0.2598(4) 0.6719(2) 0.6061(2) 0.0251(12) Uani 1 1 d .
C170 C 0.2524(4) 0.7224(2) 0.6228(2) 0.0272(12) Uani 1 1 d .
C171 C 0.2486(4) 0.7601(2) 0.5849(2) 0.0284(13) Uani 1 1 d .
H58 H 0.2438 0.7943 0.5958 0.034 Uiso 1 1 calc R
C172 C 0.2516(4) 0.7488(2) 0.5299(3) 0.0336(14) Uani 1 1 d .
H59 H 0.2485 0.7752 0.5044 0.040 Uiso 1 1 calc R
C173 C 0.2591(4) 0.6991(2) 0.5143(2) 0.0295(13) Uani 1 1 d .
H60 H 0.2621 0.6913 0.4779 0.035 Uiso 1 1 calc R
C174 C 0.2623(4) 0.6596(2) 0.5518(2) 0.0263(13) Uani 1 1 d .
C175 C 0.2620(4) 0.6416(2) 0.7046(2) 0.0256(12) Uani 1 1 d .
C176 C 0.2680(4) 0.6012(2) 0.7412(2) 0.0259(12) Uani 1 1 d .
C177 C 0.2575(4) 0.6136(2) 0.7947(2) 0.0286(13) Uani 1 1 d .
H61 H 0.2598 0.5874 0.8205 0.034 Uiso 1 1 calc R
C178 C 0.2438(4) 0.6630(3) 0.8104(2) 0.0321(14) Uani 1 1 d .
C179 C 0.2398(5) 0.7029(3) 0.7735(3) 0.0376(15) Uani 1 1 d .
H62 H 0.2291 0.7366 0.7847 0.045 Uiso 1 1 calc R
C180 C 0.2515(4) 0.6928(2) 0.7208(2) 0.0290(13) Uani 1 1 d .
C181 C 0.2652(4) 0.6075(2) 0.5331(2) 0.0292(13) Uani 1 1 d .
H181 H 0.3178 0.6044 0.5103 0.035 Uiso 1 1 calc R
H182 H 0.2084 0.6012 0.5104 0.035 Uiso 1 1 calc R
B7 B 0.2639(4) 0.6296(2) 0.6454(2) 0.0217(13) Uani 1 1 d .
C182 C 0.2789(4) 0.5458(2) 0.7263(2) 0.0248(12) Uani 1 1 d .
C183 C 0.3679(4) 0.5267(2) 0.7547(2) 0.0321(13) Uani 1 1 d .
H145 H 0.3728 0.4901 0.7497 0.048 Uiso 1 1 calc R
H146 H 0.3673 0.5343 0.7925 0.048 Uiso 1 1 calc R
H147 H 0.4206 0.5435 0.7400 0.048 Uiso 1 1 calc R
C184 C 0.1970(4) 0.5155(2) 0.7478(2) 0.0301(13) Uani 1 1 d .
H148 H 0.1387 0.5285 0.7318 0.045 Uiso 1 1 calc R
H149 H 0.1979 0.5193 0.7864 0.045 Uiso 1 1 calc R
H150 H 0.2031 0.4796 0.7389 0.045 Uiso 1 1 calc R
C185 C 0.2443(4) 0.7368(2) 0.6805(2) 0.0311(13) Uani 1 1 d .
C186 C 0.3198(5) 0.7752(3) 0.6953(3) 0.0444(17) Uani 1 1 d .
H151 H 0.3802 0.7588 0.6943 0.067 Uiso 1 1 calc R
H152 H 0.3119 0.7880 0.7310 0.067 Uiso 1 1 calc R
H153 H 0.3158 0.8033 0.6701 0.067 Uiso 1 1 calc R
C187 C 0.1514(6) 0.7642(3) 0.6851(3) 0.0521(19) Uani 1 1 d .
H154 H 0.1429 0.7894 0.6569 0.078 Uiso 1 1 calc R
H155 H 0.1513 0.7810 0.7196 0.078 Uiso 1 1 calc R
H156 H 0.1011 0.7395 0.6819 0.078 Uiso 1 1 calc R
C188 C 0.1360(4) 0.5617(3) 1.1935(2) 0.0384(16) Uani 1 1 d .
C189 C 0.0524(4) 0.5831(3) 1.1716(2) 0.0392(16) Uani 1 1 d .
C190 C -0.0287(5) 0.5730(3) 1.1968(3) 0.0472(18) Uani 1 1 d .
H63 H -0.0861 0.5857 1.1824 0.057 Uiso 1 1 calc R
C191 C -0.0250(5) 0.5443(4) 1.2434(3) 0.064(3) Uani 1 1 d .
H64 H -0.0803 0.5375 1.2601 0.077 Uiso 1 1 calc R
C192 C 0.0585(5) 0.5253(3) 1.2660(3) 0.0421(16) Uani 1 1 d .
H65 H 0.0598 0.5068 1.2983 0.051 Uiso 1 1 calc R
C193 C 0.1385(4) 0.5336(3) 1.2411(2) 0.0386(16) Uani 1 1 d .
C194 C 0.3176(4) 0.5529(3) 1.1908(2) 0.0379(16) Uani 1 1 d .
C195 C 0.3177(5) 0.5263(4) 1.2387(3) 0.052(2) Uani 1 1 d .
C196 C 0.3999(5) 0.5120(3) 1.2647(3) 0.055(2) Uani 1 1 d .
H66 H 0.4016 0.4960 1.2984 0.065 Uiso 1 1 calc R
C197 C 0.4829(5) 0.5224(4) 1.2386(3) 0.058(2) Uani 1 1 d .
H67 H 0.5406 0.5113 1.2543 0.069 Uiso 1 1 calc R
C198 C 0.4799(5) 0.5479(3) 1.1914(3) 0.0501(19) Uani 1 1 d .
H68 H 0.5358 0.5554 1.1756 0.060 Uiso 1 1 calc R
C199 C 0.3962(5) 0.5632(3) 1.1660(3) 0.0483(18) Uani 1 1 d .
C200 C 0.2206(5) 0.6025(3) 1.1153(2) 0.0419(17) Uani 1 1 d .
C201 C 0.1383(5) 0.6197(3) 1.0937(2) 0.0435(17) Uani 1 1 d .
C202 C 0.1379(5) 0.6463(3) 1.0445(3) 0.0504(19) Uani 1 1 d .
H69 H 0.0826 0.6621 1.0309 0.061 Uiso 1 1 calc R
C203 C 0.2140(5) 0.6495(3) 1.0169(2) 0.0449(17) Uani 1 1 d .
C204 C 0.3003(5) 0.6319(3) 1.0397(3) 0.051(2) Uani 1 1 d .
H70 H 0.3549 0.6362 1.0215 0.061 Uiso 1 1 calc R
C205 C 0.3034(5) 0.6087(3) 1.0885(3) 0.0485(19) Uani 1 1 d .
B8 B 0.2265(5) 0.5722(3) 1.1670(3) 0.0382(18) Uani 1 1 d .
C206 C 0.2302(5) 0.5120(4) 1.2642(3) 0.056(2) Uani 1 1 d .
H183 H 0.2374 0.5221 1.3019 0.068 Uiso 1 1 calc R
H184 H 0.2252 0.4746 1.2634 0.068 Uiso 1 1 calc R
C207 C 0.0470(5) 0.6137(4) 1.1201(3) 0.054(2) Uani 1 1 d .
C208 C 0.0134(9) 0.6688(5) 1.1340(5) 0.101(4) Uani 1 1 d U
H157 H 0.0538 0.6827 1.1630 0.152 Uiso 1 1 calc R
H158 H -0.0499 0.6672 1.1450 0.152 Uiso 1 1 calc R
H159 H 0.0157 0.6906 1.1028 0.152 Uiso 1 1 calc R
C209 C -0.0236(7) 0.5902(5) 1.0795(4) 0.088(3) Uani 1 1 d U
H160 H -0.0425 0.6155 1.0527 0.131 Uiso 1 1 calc R
H161 H -0.0776 0.5788 1.0975 0.131 Uiso 1 1 calc R
H162 H 0.0043 0.5612 1.0624 0.131 Uiso 1 1 calc R
C210 C 0.3972(5) 0.5882(4) 1.1114(3) 0.054(2) Uani 1 1 d .
C211 C 0.4676(6) 0.6329(4) 1.1129(4) 0.075(3) Uani 1 1 d .
H163 H 0.4510 0.6578 1.1394 0.113 Uiso 1 1 calc R
H164 H 0.4663 0.6491 1.0780 0.113 Uiso 1 1 calc R
H165 H 0.5297 0.6200 1.1222 0.113 Uiso 1 1 calc R
C212 C 0.4311(5) 0.5485(4) 1.0714(3) 0.061(2) Uani 1 1 d .
H166 H 0.4935 0.5374 1.0829 0.091 Uiso 1 1 calc R
H167 H 0.4317 0.5639 1.0362 0.091 Uiso 1 1 calc R
H168 H 0.3895 0.5193 1.0699 0.091 Uiso 1 1 calc R
S4 S 0.27037(12) 0.63789(7) 0.91635(6) 0.0394(4) Uani 1 1 d .
C213 C 0.2243(5) 0.6743(3) 0.8666(3) 0.0423(16) Uani 1 1 d .
C214 C 0.1630(6) 0.7097(3) 0.8847(3) 0.0530(19) Uani 1 1 d .
H71 H 0.1320 0.7340 0.8624 0.064 Uiso 1 1 calc R
C215 C 0.1517(6) 0.7060(3) 0.9377(3) 0.056(2) Uani 1 1 d .
H72 H 0.1099 0.7264 0.9557 0.067 Uiso 1 1 calc R
C216 C 0.2092(5) 0.6685(3) 0.9631(2) 0.0447(17) Uani 1 1 d .

loop_
_atom_site_aniso_label
_atom_site_aniso_U_11
_atom_site_aniso_U_22
_atom_site_aniso_U_33
_atom_site_aniso_U_23
_atom_site_aniso_U_13
_atom_site_aniso_U_12
C1 0.054(5) 0.084(6) 0.053(4) 0.001(4) 0.013(4) 0.000(4)
C2 0.086(7) 0.090(7) 0.050(5) 0.000(4) -0.005(4) 0.000(5)
C3 0.081(7) 0.095(8) 0.062(5) 0.023(5) -0.013(5) -0.015(6)
C4 0.083(6) 0.040(4) 0.077(5) 0.005(4) 0.021(5) 0.014(4)
C5 0.062(5) 0.068(6) 0.052(4) 0.002(4) 0.002(4) 0.006(4)
C6 0.087(6) 0.055(5) 0.043(4) 0.001(3) -0.015(4) 0.014(4)
C7 0.058(5) 0.078(6) 0.048(4) -0.011(4) -0.012(4) 0.010(4)
C8 0.073(6) 0.081(7) 0.057(5) -0.009(4) 0.006(4) 0.012(5)
C9 0.073(6) 0.112(9) 0.063(5) -0.024(6) 0.003(5) 0.000(6)
C10 0.080(7) 0.092(8) 0.081(7) -0.025(6) 0.000(6) 0.003(6)
C11 0.137(12) 0.091(10) 0.154(13) -0.032(9) -0.001(10) 0.017(9)
C12 0.089(7) 0.066(6) 0.074(6) -0.019(5) 0.003(5) 0.017(5)
C13 0.053(4) 0.105(8) 0.042(4) 0.009(4) 0.003(3) 0.003(5)
C14 0.061(5) 0.062(5) 0.049(4) -0.006(4) -0.008(4) 0.008(4)
C15 0.063(5) 0.065(5) 0.055(4) -0.002(4) 0.005(4) 0.016(4)
C16 0.045(4) 0.070(5) 0.043(3) 0.012(4) -0.006(3) 0.004(4)
C17 0.070(5) 0.048(4) 0.048(4) 0.008(3) -0.009(4) 0.003(4)
C18 0.063(5) 0.053(5) 0.047(4) 0.003(3) -0.004(3) 0.008(4)
C19 0.068(6) 0.186(15) 0.066(6) 0.004(8) 0.000(5) 0.011(8)
B1 0.050(5) 0.064(7) 0.044(4) 0.003(4) -0.010(4) 0.002(4)
C20 0.087(6) 0.057(5) 0.055(5) -0.002(4) -0.004(4) 0.002(5)
C21 0.133(10) 0.072(7) 0.066(6) 0.004(5) -0.007(6) 0.011(7)
C22 0.077(6) 0.104(8) 0.054(5) 0.017(5) 0.000(4) 0.007(6)
C23 0.089(7) 0.060(6) 0.071(6) 0.005(4) -0.011(5) 0.006(5)
C24 0.163(14) 0.135(13) 0.091(8) -0.040(9) 0.014(9) -0.019(11)
C25 0.124(11) 0.131(13) 0.149(13) -0.018(10) -0.049(10) 0.045(10)
C26 0.016(2) 0.014(2) 0.033(2) -0.005(2) 0.0028(18) 0.000(3)
C27 0.027(2) 0.010(2) 0.037(3) 0.003(2) 0.001(2) 0.000(3)
C28 0.018(2) 0.019(2) 0.043(3) 0.001(3) 0.003(2) 0.005(3)
C29 0.028(3) 0.031(3) 0.035(3) 0.006(3) 0.014(2) -0.009(3)
C30 0.037(3) 0.041(3) 0.039(3) -0.007(3) 0.001(2) 0.008(3)
C31 0.028(3) 0.016(2) 0.038(3) 0.002(3) -0.002(2) -0.004(3)
C32 0.022(2) 0.011(2) 0.031(2) 0.003(2) 0.0018(19) -0.003(3)
C33 0.019(2) 0.017(2) 0.041(3) -0.002(3) -0.002(2) 0.005(3)
C34 0.031(3) 0.023(2) 0.040(3) -0.001(3) -0.004(2) 0.009(3)
C35 0.016(2) 0.027(3) 0.055(3) -0.004(3) -0.003(2) 0.001(3)
C36 0.027(3) 0.022(2) 0.050(3) -0.006(3) 0.006(2) -0.002(3)
C37 0.023(2) 0.015(2) 0.038(3) -0.001(3) 0.004(2) -0.002(3)
C38 0.017(2) 0.013(2) 0.033(2) -0.006(2) -0.0013(18) -0.003(3)
C39 0.024(2) 0.011(2) 0.031(2) 0.001(2) 0.0019(19) 0.001(3)
C40 0.025(2) 0.021(2) 0.033(2) 0.003(3) 0.006(2) 0.001(3)
C41 0.031(3) 0.020(2) 0.030(2) 0.003(3) -0.001(2) -0.005(3)
C42 0.020(2) 0.021(2) 0.032(2) -0.003(3) 0.0012(19) -0.002(3)
C43 0.021(2) 0.012(2) 0.035(2) 0.001(2) -0.0096(19) 0.004(3)
B2 0.020(2) 0.007(2) 0.035(3) -0.002(3) -0.004(2) -0.001(3)
C44 0.028(2) 0.017(2) 0.028(2) 0.002(2) -0.0019(19) -0.006(3)
C45 0.013(2) 0.016(2) 0.038(3) 0.002(3) -0.0029(18) -0.001(3)
C46 0.036(4) 0.044(4) 0.039(3) -0.001(3) -0.006(3) -0.017(3)
C47 0.023(3) 0.028(3) 0.042(3) 0.008(3) -0.001(2) 0.006(3)
C48 0.023(2) 0.022(2) 0.037(3) -0.001(3) 0.001(2) 0.001(3)
C49 0.026(3) 0.030(3) 0.049(4) 0.012(3) -0.001(3) -0.003(3)
C50 0.037(4) 0.042(4) 0.050(4) -0.004(3) 0.002(3) 0.007(3)
S1 0.0431(9) 0.118(2) 0.0336(8) 0.0068(10) -0.0020(7) 0.0141(12)
C51 0.041(3) 0.061(4) 0.039(3) 0.006(4) -0.003(3) 0.009(4)
C52 0.053(4) 0.161(8) 0.048(4) 0.010(5) -0.005(3) 0.019(6)
C53 0.055(4) 0.166(8) 0.045(4) 0.016(5) -0.001(3) 0.023(6)
C54 0.029(3) 0.033(3) 0.045(3) 0.006(3) 0.005(2) 0.011(3)
C55 0.023(3) 0.018(3) 0.025(2) 0.001(2) -0.003(2) 0.007(2)
C56 0.021(3) 0.019(3) 0.027(2) -0.001(2) 0.001(2) 0.001(2)
C57 0.035(3) 0.021(3) 0.040(3) -0.006(2) -0.006(3) 0.007(3)
C58 0.017(3) 0.025(3) 0.048(3) -0.002(3) 0.002(2) 0.008(2)
C59 0.020(3) 0.023(3) 0.032(3) -0.004(2) -0.005(2) -0.007(2)
C60 0.014(3) 0.028(3) 0.028(3) -0.005(2) -0.002(2) 0.005(2)
C61 0.017(2) 0.012(3) 0.022(2) -0.0025(19) -0.0001(19) 0.001(2)
C62 0.026(3) 0.018(3) 0.031(3) -0.001(2) 0.001(2) 0.000(2)
C63 0.024(3) 0.013(3) 0.039(3) -0.004(2) 0.006(2) -0.004(2)
C64 0.014(3) 0.028(3) 0.048(3) -0.001(3) 0.006(2) -0.006(2)
C65 0.023(3) 0.028(3) 0.036(3) -0.005(2) 0.005(2) 0.006(3)
C66 0.020(3) 0.017(3) 0.027(2) 0.002(2) 0.002(2) 0.003(2)
C67 0.019(3) 0.016(3) 0.031(3) -0.002(2) 0.003(2) 0.001(2)
C68 0.023(3) 0.015(3) 0.031(3) -0.003(2) 0.003(2) 0.000(2)
C69 0.014(3) 0.016(3) 0.033(3) -0.001(2) 0.007(2) -0.001(2)
C70 0.025(3) 0.018(3) 0.034(3) -0.003(2) 0.005(2) -0.003(2)
C71 0.017(3) 0.021(3) 0.041(3) -0.001(2) 0.004(2) -0.005(2)
C72 0.016(3) 0.021(3) 0.033(3) 0.001(2) 0.000(2) 0.005(2)
B3 0.020(3) 0.015(3) 0.027(3) -0.003(2) 0.002(2) 0.005(2)
C73 0.024(3) 0.019(3) 0.032(3) -0.004(2) -0.004(2) 0.003(2)
C74 0.011(2) 0.020(3) 0.031(3) -0.002(2) 0.002(2) -0.004(2)
C75 0.022(3) 0.024(3) 0.049(3) -0.011(3) -0.003(3) 0.000(2)
C76 0.025(3) 0.024(3) 0.045(3) -0.004(3) 0.008(2) -0.004(3)
C77 0.015(3) 0.018(3) 0.041(3) -0.003(2) 0.004(2) -0.001(2)
C78 0.041(4) 0.028(4) 0.051(4) -0.009(3) 0.014(3) -0.009(3)
C79 0.028(3) 0.036(4) 0.054(4) 0.010(3) -0.004(3) 0.000(3)
C80 0.017(3) 0.016(3) 0.028(2) -0.001(2) 0.003(2) 0.001(2)
C81 0.023(3) 0.013(3) 0.033(3) -0.003(2) -0.005(2) 0.000(2)
C82 0.018(3) 0.026(3) 0.047(3) -0.002(3) 0.004(2) 0.000(2)
C83 0.020(3) 0.016(3) 0.050(3) 0.002(2) 0.002(2) -0.005(2)
C84 0.021(3) 0.017(3) 0.047(3) 0.000(2) 0.003(2) -0.002(2)
C85 0.020(3) 0.016(3) 0.032(3) 0.004(2) 0.004(2) -0.002(2)
C86 0.021(3) 0.020(3) 0.032(3) 0.000(2) -0.001(2) 0.002(2)
C87 0.020(3) 0.015(3) 0.028(3) 0.001(2) 0.000(2) 0.003(2)
C88 0.026(3) 0.017(3) 0.047(3) 0.005(2) 0.002(3) 0.002(2)
C89 0.027(3) 0.025(3) 0.040(3) -0.002(2) 0.001(3) 0.005(3)
C90 0.013(2) 0.021(3) 0.045(3) -0.002(2) -0.001(2) 0.001(2)
C91 0.020(3) 0.017(3) 0.027(3) 0.002(2) 0.003(2) 0.004(2)
C92 0.014(3) 0.020(3) 0.039(3) 0.004(2) 0.002(2) 0.006(2)
C93 0.018(3) 0.015(3) 0.036(3) -0.002(2) 0.001(2) 0.003(2)
C94 0.021(3) 0.022(3) 0.047(3) 0.004(3) 0.009(3) -0.004(2)
C95 0.022(3) 0.017(3) 0.036(3) -0.007(2) 0.008(2) 0.004(2)
C96 0.025(3) 0.016(3) 0.035(3) -0.001(2) 0.002(2) 0.008(2)
C97 0.015(3) 0.018(3) 0.035(3) -0.006(2) 0.000(2) -0.002(2)
B4 0.017(3) 0.023(3) 0.030(3) -0.003(2) 0.003(2) -0.001(3)
C98 0.028(3) 0.018(3) 0.040(3) 0.003(2) 0.001(2) 0.005(2)
C99 0.017(3) 0.019(3) 0.041(3) 0.006(2) 0.004(2) 0.002(2)
C100 0.023(3) 0.033(4) 0.074(5) 0.008(3) -0.009(3) -0.001(3)
C101 0.036(4) 0.019(3) 0.068(4) -0.003(3) 0.019(3) 0.001(3)
C102 0.016(3) 0.018(3) 0.039(3) -0.004(2) 0.004(2) -0.001(2)
C103 0.014(3) 0.022(3) 0.070(4) -0.006(3) -0.001(3) -0.004(2)
C104 0.029(3) 0.027(3) 0.070(4) 0.010(3) 0.025(3) 0.012(3)
C105 0.018(3) 0.018(3) 0.036(3) -0.003(2) 0.004(2) -0.002(2)
C106 0.044(4) 0.033(3) 0.043(3) 0.001(3) 0.022(3) 0.007(3)
C107 0.042(4) 0.009(3) 0.057(4) 0.001(3) 0.029(3) 0.005(3)
C108 0.032(3) 0.010(3) 0.037(3) -0.001(2) 0.010(2) 0.000(2)
S2 0.0249(6) 0.0137(5) 0.0400(6) 0.0004(6) 0.0104(5) 0.0009(7)
C109 0.028(3) 0.060(5) 0.022(3) -0.009(3) -0.006(2) 0.000(3)
C110 0.030(3) 0.054(4) 0.043(3) -0.001(3) -0.001(3) -0.002(3)
C111 0.021(3) 0.067(5) 0.041(3) -0.002(3) 0.004(3) 0.003(3)
C112 0.034(4) 0.053(4) 0.041(3) -0.010(3) 0.002(3) -0.004(3)
C113 0.032(4) 0.060(5) 0.051(4) 0.006(3) 0.000(3) 0.000(3)
C114 0.033(4) 0.061(5) 0.034(3) -0.007(3) 0.004(3) -0.004(3)
C115 0.027(3) 0.056(5) 0.040(3) -0.013(3) 0.000(3) 0.000(3)
C116 0.038(4) 0.053(4) 0.035(3) -0.019(3) -0.006(3) -0.006(3)
C117 0.039(4) 0.067(5) 0.052(4) -0.018(4) -0.015(3) 0.022(4)
C118 0.028(4) 0.081(6) 0.065(5) -0.011(4) -0.009(3) 0.003(4)
C119 0.018(3) 0.059(5) 0.061(4) -0.004(4) -0.010(3) 0.006(3)
C120 0.025(3) 0.067(5) 0.033(3) -0.014(3) 0.002(2) 0.006(3)
C121 0.018(3) 0.057(4) 0.029(3) -0.011(3) -0.001(2) 0.002(3)
C122 0.023(3) 0.056(4) 0.033(3) -0.015(3) 0.001(2) -0.003(3)
C123 0.037(4) 0.068(5) 0.039(4) -0.018(3) 0.007(3) -0.004(4)
C124 0.042(4) 0.058(5) 0.030(3) -0.011(3) 0.008(3) -0.013(3)
C125 0.037(4) 0.044(4) 0.045(4) -0.005(3) -0.001(3) -0.003(3)
C126 0.032(3) 0.061(5) 0.029(3) -0.021(3) 0.003(3) -0.003(3)
B5 0.037(4) 0.053(5) 0.032(3) -0.012(3) -0.006(3) -0.001(4)
C127 0.040(4) 0.080(6) 0.031(3) -0.003(3) 0.003(3) 0.015(4)
C128 0.009(3) 0.105(7) 0.038(3) -0.009(4) 0.004(2) -0.010(3)
C129 0.039(4) 0.107(8) 0.046(4) 0.005(4) -0.001(3) -0.015(4)
C130 0.051(5) 0.089(7) 0.048(4) -0.009(4) 0.009(3) 0.028(5)
C131 0.030(3) 0.052(4) 0.038(3) -0.006(3) 0.001(3) 0.003(3)
C132 0.038(4) 0.080(6) 0.049(4) 0.016(4) 0.017(3) 0.004(4)
C133 0.028(4) 0.116(8) 0.043(4) 0.013(4) -0.004(3) 0.006(4)
C134 0.021(3) 0.015(3) 0.033(3) 0.001(2) 0.001(2) -0.005(2)
C135 0.015(3) 0.021(3) 0.027(3) 0.002(2) 0.003(2) 0.000(2)
C136 0.034(3) 0.022(3) 0.030(3) -0.001(2) -0.009(2) 0.004(3)
C137 0.032(3) 0.013(3) 0.052(4) 0.000(3) 0.000(3) -0.006(2)
C138 0.032(3) 0.026(3) 0.030(3) -0.004(2) -0.009(2) -0.004(3)
C139 0.015(2) 0.016(3) 0.034(3) 0.001(2) -0.002(2) -0.004(2)
C140 0.012(2) 0.016(3) 0.038(3) 0.002(2) 0.006(2) -0.001(2)
C141 0.010(2) 0.012(3) 0.054(3) 0.004(2) 0.002(2) 0.001(2)
C142 0.012(2) 0.028(3) 0.043(3) 0.010(3) 0.000(2) -0.001(2)
C143 0.020(3) 0.015(3) 0.050(3) 0.012(2) 0.003(2) 0.000(2)
C144 0.023(3) 0.015(3) 0.053(4) 0.004(2) 0.004(3) 0.002(2)
C145 0.017(3) 0.023(3) 0.042(3) 0.001(2) 0.002(2) -0.007(2)
C146 0.013(2) 0.026(3) 0.027(3) 0.003(2) 0.006(2) 0.003(2)
C147 0.028(3) 0.027(3) 0.036(3) 0.006(2) 0.004(2) -0.003(3)
C148 0.027(3) 0.027(3) 0.039(3) -0.002(3) 0.010(2) 0.003(3)
C149 0.048(4) 0.028(3) 0.032(3) -0.006(2) 0.018(3) 0.001(3)
C150 0.021(3) 0.027(3) 0.030(3) 0.003(2) 0.002(2) 0.007(2)
C151 0.020(3) 0.023(3) 0.032(3) 0.000(2) 0.001(2) -0.003(2)
B6 0.012(3) 0.021(3) 0.027(3) 0.006(2) -0.003(2) -0.005(2)
C152 0.028(3) 0.029(3) 0.029(3) 0.006(2) -0.003(2) -0.003(3)
C153 0.020(3) 0.026(3) 0.026(3) -0.002(2) 0.004(2) 0.007(2)
C154 0.030(3) 0.030(3) 0.031(3) 0.001(2) -0.005(2) 0.008(3)
C155 0.031(3) 0.028(3) 0.041(3) 0.013(3) 0.005(3) -0.007(3)
C156 0.041(4) 0.017(3) 0.042(3) -0.005(2) 0.007(3) 0.009(3)
C157 0.079(5) 0.017(3) 0.060(4) 0.008(3) -0.013(4) -0.014(3)
C158 0.051(4) 0.044(4) 0.056(4) 0.005(3) 0.011(3) 0.026(4)
S3 0.0370(9) 0.0527(11) 0.0307(7) -0.0046(7) 0.0084(6) -0.0020(8)
C159 0.049(4) 0.055(4) 0.023(3) 0.001(3) 0.012(3) -0.009(3)
C160 0.068(5) 0.050(5) 0.058(5) -0.006(4) 0.034(4) 0.004(4)
C161 0.071(5) 0.030(4) 0.062(4) 0.003(3) 0.016(4) 0.014(4)
C162 0.048(4) 0.056(5) 0.025(3) -0.003(3) 0.009(3) -0.009(3)
C163 0.005(2) 0.025(3) 0.025(2) 0.002(2) 0.0001(19) 0.005(2)
C164 0.016(3) 0.031(3) 0.030(3) 0.004(2) 0.003(2) -0.003(2)
C165 0.027(3) 0.027(3) 0.033(3) -0.002(2) 0.003(2) -0.007(3)
C166 0.035(3) 0.024(3) 0.034(3) -0.006(2) 0.006(3) -0.003(3)
C167 0.026(3) 0.020(3) 0.038(3) 0.001(2) 0.005(2) -0.005(2)
C168 0.021(3) 0.014(3) 0.032(3) 0.001(2) 0.000(2) -0.004(2)
C169 0.021(3) 0.020(3) 0.034(3) 0.003(2) 0.000(2) 0.005(2)
C170 0.019(3) 0.027(3) 0.035(3) 0.007(2) 0.002(2) 0.005(2)
C171 0.028(3) 0.021(3) 0.037(3) 0.003(2) 0.002(2) -0.004(2)
C172 0.028(3) 0.024(3) 0.049(4) 0.007(3) 0.003(3) 0.000(3)
C173 0.032(3) 0.029(3) 0.028(3) 0.003(2) 0.004(2) 0.001(3)
C174 0.015(3) 0.029(3) 0.035(3) 0.005(2) 0.003(2) 0.002(2)
C175 0.015(3) 0.029(3) 0.033(3) 0.008(2) 0.002(2) 0.000(2)
C176 0.023(3) 0.025(3) 0.031(3) -0.002(2) 0.002(2) 0.002(2)
C177 0.024(3) 0.034(3) 0.027(3) 0.002(2) 0.002(2) -0.001(3)
C178 0.029(3) 0.040(4) 0.028(3) -0.007(3) 0.006(2) -0.003(3)
C179 0.047(4) 0.026(3) 0.040(3) 0.000(3) 0.011(3) 0.007(3)
C180 0.028(3) 0.026(3) 0.033(3) -0.001(2) 0.006(2) 0.002(3)
C181 0.022(3) 0.031(3) 0.034(3) 0.003(2) -0.003(2) -0.003(3)
B7 0.011(3) 0.025(3) 0.029(3) -0.002(2) 0.000(2) 0.000(2)
C182 0.022(3) 0.022(3) 0.031(3) 0.007(2) 0.003(2) -0.012(2)
C183 0.025(3) 0.032(3) 0.039(3) 0.001(3) 0.001(2) -0.004(3)
C184 0.027(3) 0.029(3) 0.034(3) 0.004(2) 0.001(2) 0.000(3)
C185 0.032(3) 0.029(3) 0.033(3) 0.001(2) 0.003(2) 0.001(3)
C186 0.061(4) 0.032(4) 0.039(3) 0.001(3) -0.005(3) -0.016(3)
C187 0.062(5) 0.044(4) 0.051(4) -0.004(3) 0.007(4) 0.021(4)
C188 0.022(3) 0.062(5) 0.032(3) 0.005(3) 0.009(2) 0.006(3)
C189 0.029(3) 0.057(4) 0.032(3) 0.000(3) 0.005(3) 0.013(3)
C190 0.033(4) 0.070(5) 0.040(4) 0.006(3) 0.009(3) 0.003(4)
C191 0.035(4) 0.111(8) 0.048(4) -0.002(5) 0.018(3) -0.001(5)
C192 0.035(4) 0.057(5) 0.035(3) 0.000(3) 0.009(3) -0.001(3)
C193 0.031(3) 0.058(5) 0.027(3) -0.004(3) 0.004(3) 0.004(3)
C194 0.037(4) 0.052(4) 0.024(3) -0.014(3) -0.007(3) 0.001(3)
C195 0.036(4) 0.081(6) 0.038(4) -0.015(4) -0.006(3) 0.008(4)
C196 0.038(4) 0.072(6) 0.051(4) -0.015(4) -0.012(3) 0.002(4)
C197 0.030(4) 0.086(6) 0.054(4) -0.013(4) -0.017(3) 0.004(4)
C198 0.027(3) 0.075(6) 0.049(4) -0.012(4) 0.008(3) 0.011(3)
C199 0.036(4) 0.065(5) 0.043(4) -0.010(3) -0.003(3) -0.011(4)
C200 0.030(3) 0.067(5) 0.028(3) -0.009(3) -0.001(3) -0.006(3)
C201 0.042(4) 0.060(5) 0.030(3) 0.004(3) 0.016(3) -0.005(3)
C202 0.049(4) 0.069(5) 0.034(3) -0.005(3) 0.014(3) 0.010(4)
C203 0.049(4) 0.062(5) 0.024(3) -0.004(3) -0.003(3) -0.011(4)
C204 0.045(4) 0.075(6) 0.033(3) -0.012(3) 0.011(3) -0.032(4)
C205 0.040(4) 0.075(5) 0.031(3) -0.014(3) 0.000(3) -0.009(4)
B8 0.027(4) 0.059(5) 0.030(3) -0.012(3) 0.009(3) -0.006(3)
C206 0.051(5) 0.078(6) 0.039(4) 0.006(4) -0.013(3) -0.001(4)
C207 0.026(3) 0.091(7) 0.046(4) 0.017(4) 0.002(3) 0.007(4)
C208 0.101(7) 0.103(7) 0.105(7) 0.016(6) 0.055(6) 0.039(6)
C209 0.060(5) 0.133(8) 0.068(5) 0.030(5) -0.008(4) -0.022(5)
C210 0.032(4) 0.088(6) 0.042(4) -0.019(4) -0.003(3) -0.013(4)
C211 0.036(4) 0.119(9) 0.071(5) 0.008(5) 0.002(4) -0.037(5)
C212 0.039(4) 0.093(7) 0.050(4) -0.002(4) 0.000(3) 0.011(4)
S4 0.0391(9) 0.0500(10) 0.0297(7) -0.0060(7) 0.0063(6) -0.0031(8)
C213 0.058(4) 0.030(3) 0.041(3) -0.008(3) 0.013(3) -0.005(3)
C214 0.055(5) 0.051(5) 0.055(4) 0.000(3) 0.020(4) 0.014(4)
C215 0.070(5) 0.049(5) 0.050(4) -0.008(3) 0.021(4) 0.012(4)
C216 0.053(4) 0.054(5) 0.028(3) -0.015(3) 0.004(3) -0.008(4)

loop_
_atom_type_symbol
_atom_type_description
_atom_type_scat_dispersion_real
_atom_type_scat_dispersion_imag
_atom_type_scat_source
C C 0.0033 0.0016 'International Tables Vol C Tables 4.2.6.8 and 6.1.1.4'
H H 0.0000 0.0000 'International Tables Vol C Tables 4.2.6.8 and 6.1.1.4'
B B 0.0013 0.0007 'International Tables Vol C Tables 4.2.6.8 and 6.1.1.4'
S S 0.1246 0.1234 'International Tables Vol C Tables 4.2.6.8 and 6.1.1.4'

loop_
_geom_angle_atom_site_label_1
_geom_angle_atom_site_label_2
_geom_angle_atom_site_label_3
_geom_angle
C6 C1 C2 120.4(8)
C6 C1 B1 120.0(7)
C2 C1 B1 119.6(8)
C3 C2 C1 119.5(10)
C3 C2 C19 118.8(9)
C1 C2 C19 121.7(9)
C4 C3 C2 122.7(10)
C4 C3 H185 118.6
C2 C3 H185 118.6
C3 C4 C5 118.4(8)
C3 C4 H2 120.8
C5 C4 H2 120.8
C6 C5 C4 119.8(8)
C6 C5 H3 120.1
C4 C5 H3 120.1
C1 C6 C5 119.1(8)
C1 C6 C20 122.7(7)
C5 C6 C20 118.1(8)
C12 C7 C8 119.2(8)
C12 C7 B1 120.4(7)
C8 C7 B1 119.9(7)
C9 C8 C7 117.4(9)
C9 C8 C19 123.6(9)
C7 C8 C19 118.7(8)
C10 C9 C8 124.8(10)
C10 C9 H4 117.6
C8 C9 H4 117.6
C9 C10 C11 121.5(11)
C9 C10 H5 119.3
C11 C10 H5 119.3
C12 C11 C10 115.4(13)
C12 C11 H6 122.3
C10 C11 H6 122.3
C7 C12 C11 121.4(11)
C7 C12 C23 122.2(8)
C11 C12 C23 116.2(10)
C14 C13 C18 121.6(7)
C14 C13 B1 122.7(7)
C18 C13 B1 115.6(8)
C15 C14 C13 119.9(7)
C15 C14 C20 118.8(7)
C13 C14 C20 121.1(7)
C16 C15 C14 121.8(8)
C16 C15 H7 119.1
C14 C15 H7 119.1
C15 C16 C17 119.4(7)
C15 C16 C51 120.7(8)
C17 C16 C51 119.8(7)
C18 C17 C16 123.3(7)
C18 C17 H8 118.4
C16 C17 H8 118.4
C17 C18 C23 121.3(7)
C17 C18 C13 113.7(7)
C23 C18 C13 125.0(7)
C2 C19 C8 118.8(8)
C2 C19 H169 107.6
C8 C19 H169 107.6
C2 C19 H170 107.6
C8 C19 H170 107.6
H169 C19 H170 107.0
C7 B1 C13 121.4(7)
C7 B1 C1 120.8(7)
C13 B1 C1 117.7(8)
C22 C20 C14 108.1(7)
C22 C20 C6 106.7(7)
C14 C20 C6 115.6(7)
C22 C20 C21 112.9(9)
C14 C20 C21 107.6(7)
C6 C20 C21 106.1(7)
C20 C21 H73 109.5
C20 C21 H74 109.5
H73 C21 H74 109.5
C20 C21 H75 109.5
H73 C21 H75 109.5
H74 C21 H75 109.5
C20 C22 H76 109.5
C20 C22 H77 109.5
H76 C22 H77 109.5
C20 C22 H78 109.5
H76 C22 H78 109.5
H77 C22 H78 109.5
C18 C23 C25 106.5(9)
C18 C23 C24 114.7(10)
C25 C23 C24 102.0(10)
C18 C23 C12 115.0(8)
C25 C23 C12 111.1(10)
C24 C23 C12 106.9(8)
C23 C24 H79 109.5
C23 C24 H80 109.5
H79 C24 H80 109.5
C23 C24 H81 109.5
H79 C24 H81 109.5
H80 C24 H81 109.5
C23 C25 H82 109.5
C23 C25 H83 109.5
H82 C25 H83 109.5
C23 C25 H84 109.5
H82 C25 H84 109.5
H83 C25 H84 109.5
C27 C26 C31 121.8(4)
C27 C26 B2 119.9(4)
C31 C26 B2 118.3(4)
C26 C27 C28 118.4(4)
C26 C27 C45 122.9(4)
C28 C27 C45 118.7(4)
C29 C28 C27 118.6(4)
C29 C28 H9 120.7
C27 C28 H9 120.7
C30 C29 C28 123.5(5)
C30 C29 H10 118.3
C28 C29 H10 118.3
C29 C30 C31 118.9(5)
C29 C30 H11 120.5
C31 C30 H11 120.5
C30 C31 C26 118.7(5)
C30 C31 C44 119.9(5)
C26 C31 C44 121.4(4)
C33 C32 C37 120.6(4)
C33 C32 B2 120.0(4)
C37 C32 B2 119.4(4)
C34 C33 C32 120.3(4)
C34 C33 C44 118.7(4)
C32 C33 C44 120.8(4)
C35 C34 C33 118.9(5)
C35 C34 H12 120.6
C33 C34 H12 120.6
C36 C35 C34 120.8(5)
C36 C35 H13 119.6
C34 C35 H13 119.6
C37 C36 C35 121.4(5)
C37 C36 H14 119.3
C35 C36 H14 119.3
C36 C37 C32 117.9(5)
C36 C37 C48 119.8(4)
C32 C37 C48 122.2(4)
C39 C38 C43 120.7(4)
C39 C38 B2 119.4(4)
C43 C38 B2 119.9(4)
C40 C39 C38 118.9(4)
C40 C39 C48 118.2(4)
C38 C39 C48 122.8(4)
C41 C40 C39 120.7(4)
C41 C40 H15 119.6
C39 C40 H15 119.6
C42 C41 C40 119.4(4)
C42 C41 C54 118.5(4)
C40 C41 C54 122.0(4)
C43 C42 C41 121.5(4)
C43 C42 H16 119.3
C41 C42 H16 119.3
C42 C43 C38 118.8(4)
C42 C43 C45 118.8(4)
C38 C43 C45 122.4(4)
C32 B2 C38 120.3(4)
C32 B2 C26 120.6(4)
C38 B2 C26 119.1(4)
C31 C44 C33 118.6(4)
C31 C44 H171 107.7
C33 C44 H171 107.7
C31 C44 H172 107.7
C33 C44 H172 107.7
H171 C44 H172 107.1
C46 C45 C43 107.9(5)
C46 C45 C27 108.7(5)
C43 C45 C27 115.7(4)
C46 C45 C47 109.1(4)
C43 C45 C47 108.4(5)
C27 C45 C47 106.8(5)
C45 C46 H85 109.5
C45 C46 H86 109.5
H85 C46 H86 109.5
C45 C46 H87 109.5
H85 C46 H87 109.5
H86 C46 H87 109.5
C45 C47 H88 109.5
C45 C47 H89 109.5
H88 C47 H89 109.5
C45 C47 H90 109.5
H88 C47 H90 109.5
H89 C47 H90 109.5
C50 C48 C39 107.9(5)
C50 C48 C37 107.6(5)
C39 C48 C37 115.8(4)
C50 C48 C49 110.5(4)
C39 C48 C49 108.2(5)
C37 C48 C49 106.9(5)
C48 C49 H91 109.5
C48 C49 H92 109.5
H91 C49 H92 109.5
C48 C49 H93 109.5
H91 C49 H93 109.5
H92 C49 H93 109.5
C48 C50 H94 109.5
C48 C50 H95 109.5
H94 C50 H95 109.5
C48 C50 H96 109.5
H94 C50 H96 109.5
H95 C50 H96 109.5
C54 S1 C51 93.7(3)
C52 C51 C16 126.1(6)
C52 C51 S1 110.1(5)
C16 C51 S1 123.8(5)
C51 C52 C53 112.4(7)
C51 C52 H17 123.8
C53 C52 H17 123.8
C54 C53 C52 115.0(8)
C54 C53 H18 122.5
C52 C53 H18 122.5
C53 C54 C41 126.3(6)
C53 C54 S1 108.6(5)
C41 C54 S1 124.7(4)
C60 C55 C56 121.1(5)
C60 C55 B3 120.2(5)
C56 C55 B3 118.6(5)
C57 C56 C55 119.1(5)
C57 C56 C73 120.4(5)
C55 C56 C73 120.5(5)
C56 C57 C58 120.8(6)
C56 C57 H19 119.6
C58 C57 H19 119.6
C57 C58 C59 119.9(5)
C57 C58 H20 120.1
C59 C58 H20 120.1
C60 C59 C58 119.8(5)
C60 C59 H21 120.1
C58 C59 H21 120.1
C55 C60 C59 119.2(5)
C55 C60 C74 123.9(5)
C59 C60 C74 116.9(5)
C66 C61 C62 120.7(5)
C66 C61 B3 123.0(5)
C62 C61 B3 116.3(5)
C63 C62 C61 117.8(5)
C63 C62 C73 120.1(5)
C61 C62 C73 121.9(5)
C64 C63 C62 120.1(5)
C64 C63 H22 120.0
C62 C63 H22 120.0
C63 C64 C65 120.7(5)
C63 C64 H23 119.7
C65 C64 H23 119.7
C66 C65 C64 121.3(5)
C66 C65 H24 119.4
C64 C65 H24 119.4
C65 C66 C61 119.4(5)
C65 C66 C77 119.9(5)
C61 C66 C77 120.7(5)
C68 C67 C72 121.9(5)
C68 C67 B3 119.7(5)
C72 C67 B3 118.4(5)
C67 C68 C69 118.9(5)
C67 C68 C74 122.4(5)
C69 C68 C74 118.7(5)
C70 C69 C68 120.4(5)
C70 C69 H25 119.8
C68 C69 H25 119.8
C69 C70 C71 119.8(5)
C69 C70 C108 121.7(5)
C71 C70 C108 118.5(5)
C72 C71 C70 122.2(5)
C72 C71 H26 118.9
C70 C71 H26 118.9
C71 C72 C67 116.7(5)
C71 C72 C77 119.2(5)
C67 C72 C77 124.0(5)
C55 B3 C61 122.9(5)
C55 B3 C67 119.5(5)
C61 B3 C67 117.6(5)
C62 C73 C56 119.5(5)
C62 C73 H173 107.4
C56 C73 H173 107.4
C62 C73 H174 107.4
C56 C73 H174 107.4
H173 C73 H174 107.0
C75 C74 C76 110.2(5)
C75 C74 C60 109.7(4)
C76 C74 C60 108.2(4)
C75 C74 C68 107.7(4)
C76 C74 C68 107.0(4)
C60 C74 C68 114.0(4)
C74 C75 H97 109.5
C74 C75 H98 109.5
H97 C75 H98 109.5
C74 C75 H99 109.5
H97 C75 H99 109.5
H98 C75 H99 109.5
C74 C76 H100 109.5
C74 C76 H101 109.5
H100 C76 H101 109.5
C74 C76 H102 109.5
H100 C76 H102 109.5
H101 C76 H102 109.5
C79 C77 C72 108.6(5)
C79 C77 C66 106.7(5)
C72 C77 C66 116.2(5)
C79 C77 C78 110.4(5)
C72 C77 C78 107.6(5)
C66 C77 C78 107.2(5)
C77 C78 H103 109.5
C77 C78 H104 109.5
H103 C78 H104 109.5
C77 C78 H105 109.5
H103 C78 H105 109.5
H104 C78 H105 109.5
C77 C79 H106 109.5
C77 C79 H107 109.5
H106 C79 H107 109.5
C77 C79 H108 109.5
H106 C79 H108 109.5
H107 C79 H108 109.5
C85 C80 C81 120.7(5)
C85 C80 B4 119.2(5)
C81 C80 B4 120.0(5)
C82 C81 C80 118.2(5)
C82 C81 C99 122.1(5)
C80 C81 C99 119.7(5)
C81 C82 C83 121.5(6)
C81 C82 H27 119.2
C83 C82 H27 119.2
C82 C83 C84 121.0(5)
C82 C83 H28 119.5
C84 C83 H28 119.5
C85 C84 C83 119.0(5)
C85 C84 H29 120.5
C83 C84 H29 120.5
C80 C85 C84 119.6(5)
C80 C85 C98 122.3(5)
C84 C85 C98 118.1(5)
C87 C86 C91 120.9(5)
C87 C86 B4 120.7(5)
C91 C86 B4 118.4(5)
C86 C87 C88 120.0(5)
C86 C87 C98 120.7(5)
C88 C87 C98 119.2(5)
C87 C88 C89 119.6(6)
C87 C88 H30 120.2
C89 C88 H30 120.2
C90 C89 C88 120.0(6)
C90 C89 H31 120.0
C88 C89 H31 120.0
C89 C90 C91 122.0(5)
C89 C90 H32 119.0
C91 C90 H32 119.0
C90 C91 C86 117.4(5)
C90 C91 C102 119.6(5)
C86 C91 C102 123.0(5)
C93 C92 C97 120.6(5)
C93 C92 B4 118.4(5)
C97 C92 B4 120.9(5)
C94 C93 C92 119.5(5)
C94 C93 C102 117.6(5)
C92 C93 C102 122.9(5)
C95 C94 C93 120.0(5)
C95 C94 H33 120.0
C93 C94 H33 120.0
C94 C95 C96 120.7(5)
C94 C95 C105 116.4(5)
C96 C95 C105 122.9(5)
C95 C96 C97 120.6(5)
C95 C96 H34 119.7
C97 C96 H34 119.7
C96 C97 C92 118.5(5)
C96 C97 C99 119.6(5)
C92 C97 C99 121.9(5)
C92 B4 C86 121.9(5)
C92 B4 C80 119.4(5)
C86 B4 C80 118.7(5)
C85 C98 C87 118.2(5)
C85 C98 H175 107.8
C87 C98 H175 107.8
C85 C98 H176 107.8
C87 C98 H176 107.8
H175 C98 H176 107.1
C97 C99 C81 118.0(5)
C97 C99 C100 108.7(5)
C81 C99 C100 107.9(5)
C97 C99 C101 107.2(5)
C81 C99 C101 105.1(5)
C100 C99 C101 109.8(5)
C99 C100 H109 109.5
C99 C100 H110 109.5
H109 C100 H110 109.5
C99 C100 H111 109.5
H109 C100 H111 109.5
H110 C100 H111 109.5
C99 C101 H112 109.5
C99 C101 H113 109.5
H112 C101 H113 109.5
C99 C101 H114 109.5
H112 C101 H114 109.5
H113 C101 H114 109.5
C91 C102 C104 108.6(5)
C91 C102 C103 108.7(5)
C104 C102 C103 109.3(5)
C91 C102 C93 115.3(5)
C104 C102 C93 107.5(5)
C103 C102 C93 107.3(4)
C102 C103 H115 109.5
C102 C103 H116 109.5
H115 C103 H116 109.5
C102 C103 H117 109.5
H115 C103 H117 109.5
H116 C103 H117 109.5
C102 C104 H118 109.5
C102 C104 H119 109.5
H118 C104 H119 109.5
C102 C104 H120 109.5
H118 C104 H120 109.5
H119 C104 H120 109.5
C106 C105 C95 127.4(6)
C106 C105 S2 110.4(5)
C95 C105 S2 122.0(4)
C105 C106 C107 115.5(7)
C105 C106 H35 122.3
C107 C106 H35 122.3
C106 C107 C108 111.4(6)
C106 C107 H36 124.3
C108 C107 H36 124.3
C107 C108 C70 124.2(5)
C107 C108 S2 110.2(4)
C70 C108 S2 125.2(5)
C108 S2 C105 92.5(2)
C114 C109 C110 122.0(6)
C114 C109 B5 118.1(6)
C110 C109 B5 119.9(6)
C111 C110 C109 117.4(6)
C111 C110 C131 120.5(6)
C109 C110 C131 121.9(6)
C110 C111 C112 121.6(7)
C110 C111 H37 119.2
C112 C111 H37 119.2
C111 C112 C113 121.9(7)
C111 C112 H38 119.0
C113 C112 H38 119.0
C112 C113 C114 118.5(7)
C112 C113 H39 120.7
C114 C113 H39 120.7
C109 C114 C113 118.3(6)
C109 C114 C127 120.3(6)
C113 C114 C127 121.4(6)
C116 C115 C120 120.1(6)
C116 C115 B5 119.6(6)
C120 C115 B5 120.0(7)
C115 C116 C117 119.1(7)
C115 C116 C127 120.3(6)
C117 C116 C127 120.6(7)
C118 C117 C116 119.6(8)
C118 C117 H40 120.2
C116 C117 H40 120.2
C117 C118 C119 123.0(7)
C117 C118 H41 118.5
C119 C118 H41 118.5
C118 C119 C120 120.4(7)
C118 C119 H42 119.8
C120 C119 H42 119.8
C119 C120 C115 117.2(6)
C119 C120 C128 121.3(6)
C115 C120 C128 121.5(5)
C122 C121 C126 121.0(6)
C122 C121 B5 120.1(6)
C126 C121 B5 118.9(6)
C123 C122 C121 120.1(6)
C123 C122 C128 117.2(6)
C121 C122 C128 122.6(6)
C122 C123 C124 120.9(7)
C122 C123 H43 119.5
C124 C123 H43 119.5
C123 C124 C125 118.5(6)
C123 C124 C159 120.4(6)
C125 C124 C159 120.6(6)
C126 C125 C124 122.3(7)
C126 C125 H44 118.9
C124 C125 H44 118.9
C125 C126 C121 116.9(6)
C125 C126 C131 120.5(6)
C121 C126 C131 122.4(6)
C115 B5 C109 120.7(7)
C115 B5 C121 120.1(7)
C109 B5 C121 119.2(6)
C114 C127 C116 120.4(6)
C114 C127 H177 107.2
C116 C127 H177 107.2
C114 C127 H178 107.2
C116 C127 H178 107.2
H177 C127 H178 106.8
C129 C128 C122 111.6(7)
C129 C128 C120 108.6(5)
C122 C128 C120 114.8(5)
C129 C128 C130 110.0(6)
C122 C128 C130 106.7(5)
C120 C128 C130 104.8(7)
C128 C129 H121 109.5
C128 C129 H122 109.5
H121 C129 H122 109.5
C128 C129 H123 109.5
H121 C129 H123 109.5
H122 C129 H123 109.5
C128 C130 H124 109.5
C128 C130 H125 109.5
H124 C130 H125 109.5
C128 C130 H126 109.5
H124 C130 H126 109.5
H125 C130 H126 109.5
C126 C131 C110 117.6(6)
C126 C131 C132 108.2(6)
C110 C131 C132 109.0(6)
C126 C131 C133 107.6(5)
C110 C131 C133 103.8(6)
C132 C131 C133 110.6(6)
C131 C132 H127 109.5
C131 C132 H128 109.5
H127 C132 H128 109.5
C131 C132 H129 109.5
H127 C132 H129 109.5
H128 C132 H129 109.5
C131 C133 H130 109.5
C131 C133 H131 109.5
H130 C133 H131 109.5
C131 C133 H132 109.5
H130 C133 H132 109.5
H131 C133 H132 109.5
C139 C134 C135 120.6(5)
C139 C134 B6 120.5(5)
C135 C134 B6 118.9(5)
C136 C135 C134 117.1(5)
C136 C135 C153 120.2(5)
C134 C135 C153 122.7(5)
C135 C136 C137 121.2(5)
C135 C136 H45 119.4
C137 C136 H45 119.4
C138 C137 C136 121.9(6)
C138 C137 H46 119.0
C136 C137 H46 119.0
C139 C138 C137 118.1(6)
C139 C138 H47 120.9
C137 C138 H47 120.9
C138 C139 C134 121.1(5)
C138 C139 C152 118.5(5)
C134 C139 C152 120.3(5)
C145 C140 C141 121.3(5)
C145 C140 B6 119.7(5)
C141 C140 B6 119.0(5)
C142 C141 C140 120.1(5)
C142 C141 C152 118.5(6)
C140 C141 C152 121.3(5)
C141 C142 C143 117.9(6)
C141 C142 H48 121.0
C143 C142 H48 121.0
C144 C143 C142 121.3(5)
C144 C143 H49 119.3
C142 C143 H49 119.3
C143 C144 C145 120.9(6)
C143 C144 H50 119.6
C145 C144 H50 119.6
C144 C145 C140 118.5(6)
C144 C145 C156 118.9(5)
C140 C145 C156 122.7(5)
C147 C146 C151 120.9(5)
C147 C146 B6 119.5(5)
C151 C146 B6 119.6(5)
C148 C147 C146 118.0(5)
C148 C147 C156 118.3(6)
C146 C147 C156 123.7(5)
C149 C148 C147 122.4(6)
C149 C148 H51 118.8
C147 C148 H51 118.8
C148 C149 C150 118.8(5)
C148 C149 C162 121.0(6)
C150 C149 C162 119.7(6)
C151 C150 C149 121.3(5)
C151 C150 H52 119.3
C149 C150 H52 119.3
C150 C151 C146 118.6(5)
C150 C151 C153 118.8(5)
C146 C151 C153 122.5(5)
C146 B6 C134 120.5(5)
C146 B6 C140 119.6(5)
C134 B6 C140 119.9(5)
C139 C152 C141 119.0(5)
C139 C152 H179 107.6
C141 C152 H179 107.6
C139 C152 H180 107.6
C141 C152 H180 107.6
H179 C152 H180 107.0
C154 C153 C155 106.6(5)
C154 C153 C135 109.5(4)
C155 C153 C135 108.0(5)
C154 C153 C151 108.8(5)
C155 C153 C151 108.0(5)
C135 C153 C151 115.6(5)
C153 C154 H133 109.5
C153 C154 H134 109.5
H133 C154 H134 109.5
C153 C154 H135 109.5
H133 C154 H135 109.5
H134 C154 H135 109.5
C153 C155 H136 109.5
C153 C155 H137 109.5
H136 C155 H137 109.5
C153 C155 H138 109.5
H136 C155 H138 109.5
H137 C155 H138 109.5
C145 C156 C157 108.5(6)
C145 C156 C147 114.7(5)
C157 C156 C147 107.7(5)
C145 C156 C158 108.3(5)
C157 C156 C158 111.1(6)
C147 C156 C158 106.5(5)
C156 C157 H139 109.5
C156 C157 H140 109.5
H139 C157 H140 109.5
C156 C157 H141 109.5
H139 C157 H141 109.5
H140 C157 H141 109.5
C156 C158 H142 109.5
C156 C158 H143 109.5
H142 C158 H143 109.5
C156 C158 H144 109.5
H142 C158 H144 109.5
H143 C158 H144 109.5
C159 S3 C162 92.7(3)
C160 C159 C124 129.5(7)
C160 C159 S3 110.6(5)
C124 C159 S3 119.6(6)
C159 C160 C161 112.4(7)
C159 C160 H53 123.8
C161 C160 H53 123.8
C162 C161 C160 113.9(7)
C162 C161 H54 123.1
C160 C161 H54 123.1
C161 C162 C149 129.4(7)
C161 C162 S3 110.3(5)
C149 C162 S3 120.2(6)
C168 C163 C164 121.7(5)
C168 C163 B7 121.5(5)
C164 C163 B7 116.8(5)
C163 C164 C165 117.1(5)
C163 C164 C181 122.3(5)
C165 C164 C181 120.5(5)
C166 C165 C164 121.1(5)
C166 C165 H55 119.5
C164 C165 H55 119.5
C167 C166 C165 121.7(6)
C167 C166 H56 119.2
C165 C166 H56 119.2
C166 C167 C168 120.1(6)
C166 C167 H57 119.9
C168 C167 H57 119.9
C163 C168 C167 118.3(5)
C163 C168 C182 122.4(5)
C167 C168 C182 119.4(5)
C170 C169 C174 121.2(5)
C170 C169 B7 120.6(5)
C174 C169 B7 118.2(5)
C171 C170 C169 118.4(6)
C171 C170 C185 119.0(6)
C169 C170 C185 122.6(5)
C170 C171 C172 121.6(6)
C170 C171 H58 119.2
C172 C171 H58 119.2
C173 C172 C171 119.0(6)
C173 C172 H59 120.5
C171 C172 H59 120.5
C172 C173 C174 120.9(6)
C172 C173 H60 119.6
C174 C173 H60 119.6
C173 C174 C169 118.8(6)
C173 C174 C181 118.8(5)
C169 C174 C181 122.4(5)
C176 C175 C180 122.1(5)
C176 C175 B7 118.7(6)
C180 C175 B7 119.2(5)
C177 C176 C175 116.7(5)
C177 C176 C182 118.6(5)
C175 C176 C182 124.6(5)
C178 C177 C176 121.3(5)
C178 C177 H61 119.3
C176 C177 H61 119.3
C177 C178 C179 121.2(5)
C177 C178 C213 120.0(6)
C179 C178 C213 118.6(6)
C180 C179 C178 119.5(6)
C180 C179 H62 120.2
C178 C179 H62 120.2
C179 C180 C175 119.0(5)
C179 C180 C185 118.9(6)
C175 C180 C185 121.8(5)
C174 C181 C164 118.0(5)
C174 C181 H181 107.8
C164 C181 H181 107.8
C174 C181 H182 107.8
C164 C181 H182 107.8
H181 C181 H182 107.1
C169 B7 C163 122.1(5)
C169 B7 C175 119.6(5)
C163 B7 C175 118.3(5)
C176 C182 C183 107.5(5)
C176 C182 C168 114.5(4)
C183 C182 C168 109.7(5)
C176 C182 C184 108.2(5)
C183 C182 C184 108.0(5)
C168 C182 C184 108.7(4)
C182 C183 H145 109.5
C182 C183 H146 109.5
H145 C183 H146 109.5
C182 C183 H147 109.5
H145 C183 H147 109.5
H146 C183 H147 109.5
C182 C184 H148 109.5
C182 C184 H149 109.5
H148 C184 H149 109.5
C182 C184 H150 109.5
H148 C184 H150 109.5
H149 C184 H150 109.5
C170 C185 C186 107.7(5)
C170 C185 C187 108.2(5)
C186 C185 C187 106.8(6)
C170 C185 C180 116.1(5)
C186 C185 C180 108.7(5)
C187 C185 C180 108.9(5)
C185 C186 H151 109.5
C185 C186 H152 109.5
H151 C186 H152 109.5
C185 C186 H153 109.5
H151 C186 H153 109.5
H152 C186 H153 109.5
C185 C187 H154 109.5
C185 C187 H155 109.5
H154 C187 H155 109.5
C185 C187 H156 109.5
H154 C187 H156 109.5
H155 C187 H156 109.5
C193 C188 C189 121.0(6)
C193 C188 B8 119.4(6)
C189 C188 B8 119.5(6)
C190 C189 C188 118.0(6)
C190 C189 C207 119.4(6)
C188 C189 C207 122.5(6)
C191 C190 C189 119.9(7)
C191 C190 H63 120.1
C189 C190 H63 120.1
C192 C191 C190 121.6(7)
C192 C191 H64 119.2
C190 C191 H64 119.2
C193 C192 C191 119.4(7)
C193 C192 H65 120.3
C191 C192 H65 120.3
C192 C193 C188 119.9(6)
C192 C193 C206 120.4(6)
C188 C193 C206 119.7(6)
C199 C194 C195 122.9(6)
C199 C194 B8 119.1(6)
C195 C194 B8 118.0(6)
C196 C195 C194 120.3(7)
C196 C195 C206 117.0(7)
C194 C195 C206 122.8(6)
C195 C196 C197 117.0(8)
C195 C196 H66 121.5
C197 C196 H66 121.5
C198 C197 C196 120.9(7)
C198 C197 H67 119.5
C196 C197 H67 119.5
C197 C198 C199 121.4(7)
C197 C198 H68 119.3
C199 C198 H68 119.3
C194 C199 C198 117.4(7)
C194 C199 C210 123.8(6)
C198 C199 C210 118.8(7)
C201 C200 C205 121.0(6)
C201 C200 B8 121.2(6)
C205 C200 B8 117.6(6)
C200 C201 C202 118.0(6)
C200 C201 C207 123.6(6)
C202 C201 C207 118.4(6)
C203 C202 C201 121.6(7)
C203 C202 H69 119.2
C201 C202 H69 119.2
C202 C203 C204 120.1(6)
C202 C203 C216 121.1(7)
C204 C203 C216 118.8(6)
C205 C204 C203 119.0(7)
C205 C204 H70 120.5
C203 C204 H70 120.5
C204 C205 C200 119.8(7)
C204 C205 C210 118.1(7)
C200 C205 C210 122.1(7)
C194 B8 C200 121.3(6)
C194 B8 C188 121.1(6)
C200 B8 C188 117.6(6)
C195 C206 C193 118.6(6)
C195 C206 H183 107.7
C193 C206 H183 107.7
C195 C206 H184 107.7
C193 C206 H184 107.7
H183 C206 H184 107.1
C201 C207 C189 115.3(6)
C201 C207 C209 108.1(7)
C189 C207 C209 110.6(7)
C201 C207 C208 106.9(8)
C189 C207 C208 107.1(7)
C209 C207 C208 108.6(8)
C207 C208 H157 109.5
C207 C208 H158 109.5
H157 C208 H158 109.5
C207 C208 H159 109.5
H157 C208 H159 109.5
H158 C208 H159 109.5
C207 C209 H160 109.5
C207 C209 H161 109.5
H160 C209 H161 109.5
C207 C209 H162 109.5
H160 C209 H162 109.5
H161 C209 H162 109.5
C199 C210 C205 115.5(6)
C199 C210 C212 108.6(7)
C205 C210 C212 107.5(5)
C199 C210 C211 110.4(6)
C205 C210 C211 107.7(8)
C212 C210 C211 106.8(7)
C210 C211 H163 109.5
C210 C211 H164 109.5
H163 C211 H164 109.5
C210 C211 H165 109.5
H163 C211 H165 109.5
H164 C211 H165 109.5
C210 C212 H166 109.5
C210 C212 H167 109.5
H166 C212 H167 109.5
C210 C212 H168 109.5
H166 C212 H168 109.5
H167 C212 H168 109.5
C213 S4 C216 92.6(4)
C214 C213 C178 127.6(7)
C214 C213 S4 111.7(5)
C178 C213 S4 120.3(5)
C215 C214 C213 113.3(7)
C215 C214 H71 123.4
C213 C214 H71 123.4
C214 C215 C216 112.9(7)
C214 C215 H72 123.5
C216 C215 H72 123.5
C215 C216 C203 131.2(7)
C215 C216 S4 109.3(5)
C203 C216 S4 119.0(6)

loop_
_geom_bond_atom_site_label_1
_geom_bond_atom_site_label_2
_geom_bond_distance
C1 C6 1.399(12)
C1 C2 1.409(12)
C1 B1 1.519(12)
C2 C3 1.391(13)
C2 C19 1.493(15)
C3 C4 1.354(14)
C3 H185 0.9500
C4 C5 1.456(12)
C4 H2 0.9500
C5 C6 1.414(11)
C5 H3 0.9500
C6 C20 1.558(12)
C7 C12 1.409(13)
C7 C8 1.441(11)
C7 B1 1.495(12)
C8 C9 1.413(14)
C8 C19 1.562(15)
C9 C10 1.274(15)
C9 H4 0.9500
C10 C11 1.492(19)
C10 H5 0.9500
C11 C12 1.434(16)
C11 H6 0.9500
C12 C23 1.563(13)
C13 C14 1.401(12)
C13 C18 1.504(11)
C13 B1 1.509(11)
C14 C15 1.386(11)
C14 C20 1.521(11)
C15 C16 1.370(11)
C15 H7 0.9500
C16 C17 1.440(12)
C16 C51 1.482(9)
C17 C18 1.407(10)
C17 H8 0.9500
C18 C23 1.471(13)
C19 H169 0.9900
C19 H170 0.9900
C20 C22 1.516(13)
C20 C21 1.577(13)
C21 H73 0.9800
C21 H74 0.9800
C21 H75 0.9800
C22 H76 0.9800
C22 H77 0.9800
C22 H78 0.9800
C23 C25 1.515(16)
C23 C24 1.540(17)
C24 H79 0.9800
C24 H80 0.9800
C24 H81 0.9800
C25 H82 0.9800
C25 H83 0.9800
C25 H84 0.9800
C26 C27 1.399(6)
C26 C31 1.417(7)
C26 B2 1.530(7)
C27 C28 1.406(7)
C27 C45 1.542(7)
C28 C29 1.390(7)
C28 H9 0.9500
C29 C30 1.370(8)
C29 H10 0.9500
C30 C31 1.394(8)
C30 H11 0.9500
C31 C44 1.515(7)
C32 C33 1.395(7)
C32 C37 1.418(7)
C32 B2 1.509(7)
C33 C34 1.390(7)
C33 C44 1.527(7)
C34 C35 1.390(8)
C34 H12 0.9500
C35 C36 1.389(8)
C35 H13 0.9500
C36 C37 1.378(7)
C36 H14 0.9500
C37 C48 1.549(7)
C38 C39 1.405(7)
C38 C43 1.412(6)
C38 B2 1.527(7)
C39 C40 1.402(7)
C39 C48 1.531(7)
C40 C41 1.395(7)
C40 H15 0.9500
C41 C42 1.395(7)
C41 C54 1.479(7)
C42 C43 1.386(7)
C42 H16 0.9500
C43 C45 1.538(7)
C44 H171 0.9900
C44 H172 0.9900
C45 C46 1.523(9)
C45 C47 1.580(8)
C46 H85 0.9800
C46 H86 0.9800
C46 H87 0.9800
C47 H88 0.9800
C47 H89 0.9800
C47 H90 0.9800
C48 C50 1.513(10)
C48 C49 1.586(9)
C49 H91 0.9800
C49 H92 0.9800
C49 H93 0.9800
C50 H94 0.9800
C50 H95 0.9800
C50 H96 0.9800
S1 C54 1.684(6)
S1 C51 1.707(6)
C51 C52 1.313(10)
C52 C53 1.408(11)
C52 H17 0.9500
C53 C54 1.330(9)
C53 H18 0.9500
C55 C60 1.378(8)
C55 C56 1.416(8)
C55 B3 1.492(8)
C56 C57 1.366(8)
C56 C73 1.526(8)
C57 C58 1.389(9)
C57 H19 0.9500
C58 C59 1.406(8)
C58 H20 0.9500
C59 C60 1.397(8)
C59 H21 0.9500
C60 C74 1.562(8)
C61 C66 1.385(8)
C61 C62 1.431(7)
C61 B3 1.538(8)
C62 C63 1.402(8)
C62 C73 1.494(8)
C63 C64 1.376(8)
C63 H22 0.9500
C64 C65 1.385(9)
C64 H23 0.9500
C65 C66 1.362(8)
C65 H24 0.9500
C66 C77 1.560(8)
C67 C68 1.392(8)
C67 C72 1.424(8)
C67 B3 1.556(8)
C68 C69 1.397(8)
C68 C74 1.562(8)
C69 C70 1.386(8)
C69 H25 0.9500
C70 C71 1.390(8)
C70 C108 1.466(8)
C71 C72 1.390(8)
C71 H26 0.9500
C72 C77 1.526(8)
C73 H173 0.9900
C73 H174 0.9900
C74 C75 1.532(7)
C74 C76 1.546(8)
C75 H97 0.9800
C75 H98 0.9800
C75 H99 0.9800
C76 H100 0.9800
C76 H101 0.9800
C76 H102 0.9800
C77 C79 1.523(8)
C77 C78 1.569(9)
C78 H103 0.9800
C78 H104 0.9800
C78 H105 0.9800
C79 H106 0.9800
C79 H107 0.9800
C79 H108 0.9800
C80 C85 1.395(8)
C80 C81 1.441(8)
C80 B4 1.551(8)
C81 C82 1.355(8)
C81 C99 1.530(8)
C82 C83 1.392(8)
C82 H27 0.9500
C83 C84 1.400(8)
C83 H28 0.9500
C84 C85 1.398(8)
C84 H29 0.9500
C85 C98 1.499(8)
C86 C87 1.392(8)
C86 C91 1.419(8)
C86 B4 1.519(8)
C87 C88 1.398(8)
C87 C98 1.540(8)
C88 C89 1.406(9)
C88 H30 0.9500
C89 C90 1.373(8)
C89 H31 0.9500
C90 C91 1.406(8)
C90 H32 0.9500
C91 C102 1.492(8)
C92 C93 1.404(8)
C92 C97 1.414(8)
C92 B4 1.470(9)
C93 C94 1.400(8)
C93 C102 1.563(7)
C94 C95 1.387(8)
C94 H33 0.9500
C95 C96 1.393(8)
C95 C105 1.504(8)
C96 C97 1.400(8)
C96 H34 0.9500
C97 C99 1.526(8)
C98 H175 0.9900
C98 H176 0.9900
C99 C100 1.532(8)
C99 C101 1.553(9)
C100 H109 0.9800
C100 H110 0.9800
C100 H111 0.9800
C101 H112 0.9800
C101 H113 0.9800
C101 H114 0.9800
C102 C104 1.525(9)
C102 C103 1.558(8)
C103 H115 0.9800
C103 H116 0.9800
C103 H117 0.9800
C104 H118 0.9800
C104 H119 0.9800
C104 H120 0.9800
C105 C106 1.321(9)
C105 S2 1.733(6)
C106 C107 1.402(7)
C106 H35 0.9500
C107 C108 1.403(9)
C107 H36 0.9500
C108 S2 1.705(6)
C109 C114 1.408(9)
C109 C110 1.424(9)
C109 B5 1.532(11)
C110 C111 1.368(10)
C110 C131 1.546(10)
C111 C112 1.374(10)
C111 H37 0.9500
C112 C113 1.396(10)
C112 H38 0.9500
C113 C114 1.411(10)
C113 H39 0.9500
C114 C127 1.478(10)
C115 C116 1.386(10)
C115 C120 1.431(10)
C115 B5 1.479(10)
C116 C117 1.407(9)
C116 C127 1.495(11)
C117 C118 1.338(12)
C117 H40 0.9500
C118 C119 1.340(12)
C118 H41 0.9500
C119 C120 1.410(9)
C119 H42 0.9500
C120 C128 1.562(10)
C121 C122 1.387(9)
C121 C126 1.460(9)
C121 B5 1.541(10)
C122 C123 1.341(10)
C122 C128 1.555(9)
C123 C124 1.407(10)
C123 H43 0.9500
C124 C125 1.427(10)
C124 C159 1.481(9)
C125 C126 1.338(10)
C125 H44 0.9500
C126 C131 1.493(10)
C127 H177 0.9900
C127 H178 0.9900
C128 C129 1.509(11)
C128 C130 1.606(11)
C129 H121 0.9800
C129 H122 0.9800
C129 H123 0.9800
C130 H124 0.9800
C130 H125 0.9800
C130 H126 0.9800
C131 C132 1.568(11)
C131 C133 1.594(10)
C132 H127 0.9800
C132 H128 0.9800
C132 H129 0.9800
C133 H130 0.9800
C133 H131 0.9800
C133 H132 0.9800
C134 C139 1.398(8)
C134 C135 1.420(8)
C134 B6 1.533(8)
C135 C136 1.367(8)
C135 C153 1.551(7)
C136 C137 1.383(9)
C136 H45 0.9500
C137 C138 1.382(9)
C137 H46 0.9500
C138 C139 1.356(8)
C138 H47 0.9500
C139 C152 1.530(8)
C140 C145 1.403(8)
C140 C141 1.405(8)
C140 B6 1.536(8)
C141 C142 1.389(8)
C141 C152 1.535(8)
C142 C143 1.436(9)
C142 H48 0.9500
C143 C144 1.367(9)
C143 H49 0.9500
C144 C145 1.396(8)
C144 H50 0.9500
C145 C156 1.545(9)
C146 C147 1.392(8)
C146 C151 1.417(8)
C146 B6 1.515(8)
C147 C148 1.391(9)
C147 C156 1.551(8)
C148 C149 1.377(9)
C148 H51 0.9500
C149 C150 1.391(9)
C149 C162 1.480(8)
C150 C151 1.381(8)
C150 H52 0.9500
C151 C153 1.551(8)
C152 H179 0.9900
C152 H180 0.9900
C153 C154 1.537(7)
C153 C155 1.543(9)
C154 H133 0.9800
C154 H134 0.9800
C154 H135 0.9800
C155 H136 0.9800
C155 H137 0.9800
C155 H138 0.9800
C156 C157 1.546(10)
C156 C158 1.566(9)
C157 H139 0.9800
C157 H140 0.9800
C157 H141 0.9800
C158 H142 0.9800
C158 H143 0.9800
C158 H144 0.9800
S3 C159 1.711(7)
S3 C162 1.719(7)
C159 C160 1.382(11)
C160 C161 1.403(11)
C160 H53 0.9500
C161 C162 1.363(10)
C161 H54 0.9500
C163 C168 1.413(7)
C163 C164 1.415(8)
C163 B7 1.502(8)
C164 C165 1.420(9)
C164 C181 1.519(8)
C165 C166 1.375(9)
C165 H55 0.9500
C166 C167 1.372(8)
C166 H56 0.9500
C167 C168 1.417(8)
C167 H57 0.9500
C168 C182 1.531(8)
C169 C170 1.408(8)
C169 C174 1.415(8)
C169 B7 1.495(8)
C170 C171 1.381(8)
C170 C185 1.521(8)
C171 C172 1.429(9)
C171 H58 0.9500
C172 C173 1.380(9)
C172 H59 0.9500
C173 C174 1.409(8)
C173 H60 0.9500
C174 C181 1.459(9)
C175 C176 1.413(8)
C175 C180 1.425(9)
C175 B7 1.535(8)
C176 C177 1.413(8)
C176 C182 1.524(8)
C177 C178 1.383(9)
C177 H61 0.9500
C178 C179 1.409(9)
C178 C213 1.500(9)
C179 C180 1.381(9)
C179 H62 0.9500
C180 C185 1.548(8)
C181 H181 0.9900
C181 H182 0.9900
C182 C183 1.525(8)
C182 C184 1.563(8)
C183 H145 0.9800
C183 H146 0.9800
C183 H147 0.9800
C184 H148 0.9800
C184 H149 0.9800
C184 H150 0.9800
C185 C186 1.524(9)
C185 C187 1.544(10)
C186 H151 0.9800
C186 H152 0.9800
C186 H153 0.9800
C187 H154 0.9800
C187 H155 0.9800
C187 H156 0.9800
C188 C193 1.416(9)
C188 C189 1.422(9)
C188 B8 1.541(10)
C189 C190 1.402(10)
C189 C207 1.532(10)
C190 C191 1.402(11)
C190 H63 0.9500
C191 C192 1.402(11)
C191 H64 0.9500
C192 C193 1.376(10)
C192 H65 0.9500
C193 C206 1.532(10)
C194 C199 1.368(10)
C194 C195 1.401(10)
C194 B8 1.509(10)
C195 C196 1.381(10)
C195 C206 1.513(11)
C196 C197 1.440(12)
C196 H66 0.9500
C197 C198 1.371(12)
C197 H67 0.9500
C198 C199 1.399(10)
C198 H68 0.9500
C199 C210 1.532(11)
C200 C201 1.362(10)
C200 C205 1.430(10)
C200 B8 1.530(10)
C201 C202 1.431(10)
C201 C207 1.532(10)
C202 C203 1.348(10)
C202 H69 0.9500
C203 C204 1.425(11)
C203 C216 1.452(9)
C204 C205 1.379(10)
C204 H70 0.9500
C205 C210 1.546(11)
C206 H183 0.9900
C206 H184 0.9900
C207 C209 1.537(13)
C207 C208 1.585(14)
C208 H157 0.9800
C208 H158 0.9800
C208 H159 0.9800
C209 H160 0.9800
C209 H161 0.9800
C209 H162 0.9800
C210 C212 1.560(11)
C210 C211 1.565(12)
C211 H163 0.9800
C211 H164 0.9800
C211 H165 0.9800
C212 H166 0.9800
C212 H167 0.9800
C212 H168 0.9800
S4 C213 1.689(7)
S4 C216 1.728(7)
C213 C214 1.391(10)
C214 C215 1.365(11)
C214 H71 0.9500
C215 C216 1.424(11)
C215 H72 0.9500

loop_
_geom_torsion_atom_site_label_1
_geom_torsion_atom_site_label_2
_geom_torsion_atom_site_label_3
_geom_torsion_atom_site_label_4
_geom_torsion
C6 C1 C2 C3 1.5(15)
B1 C1 C2 C3 -179.5(9)
C6 C1 C2 C19 -179.7(10)
B1 C1 C2 C19 -0.7(15)
C1 C2 C3 C4 -3.0(16)
C19 C2 C3 C4 178.1(11)
C2 C3 C4 C5 2.5(15)
C3 C4 C5 C6 -0.6(14)
C2 C1 C6 C5 0.3(14)
B1 C1 C6 C5 -178.7(8)
C2 C1 C6 C20 -177.4(9)
B1 C1 C6 C20 3.7(14)
C4 C5 C6 C1 -0.7(13)
C4 C5 C6 C20 177.0(8)
C12 C7 C8 C9 -5.8(14)
B1 C7 C8 C9 -177.9(9)
C12 C7 C8 C19 -179.5(10)
B1 C7 C8 C19 8.5(14)
C7 C8 C9 C10 2.8(17)
C19 C8 C9 C10 176.1(11)
C8 C9 C10 C11 0.2(19)
C9 C10 C11 C12 -0.2(19)
C8 C7 C12 C11 6.1(16)
B1 C7 C12 C11 178.1(10)
C8 C7 C12 C23 -179.4(9)
B1 C7 C12 C23 -7.4(15)
C10 C11 C12 C7 -3.1(18)
C10 C11 C12 C23 -177.9(10)
C18 C13 C14 C15 5.0(14)
B1 C13 C14 C15 -178.4(9)
C18 C13 C14 C20 -179.5(8)
B1 C13 C14 C20 -2.9(14)
C13 C14 C15 C16 -1.3(14)
C20 C14 C15 C16 -176.9(8)
C14 C15 C16 C17 -2.6(14)
C14 C15 C16 C51 -177.6(8)
C15 C16 C17 C18 3.0(13)
C51 C16 C17 C18 178.0(8)
C16 C17 C18 C23 -179.3(9)
C16 C17 C18 C13 0.5(12)
C14 C13 C18 C17 -4.5(13)
B1 C13 C18 C17 178.7(8)
C14 C13 C18 C23 175.3(9)
B1 C13 C18 C23 -1.5(13)
C3 C2 C19 C8 -176.6(10)
C1 C2 C19 C8 4.6(17)
C9 C8 C19 C2 178.2(10)
C7 C8 C19 C2 -8.5(16)
C12 C7 B1 C13 7.5(14)
C8 C7 B1 C13 179.5(9)
C12 C7 B1 C1 -176.6(9)
C8 C7 B1 C1 -4.7(13)
C14 C13 B1 C7 -179.8(9)
C18 C13 B1 C7 -3.0(13)
C14 C13 B1 C1 4.2(13)
C18 C13 B1 C1 -179.0(8)
C6 C1 B1 C7 179.5(8)
C2 C1 B1 C7 0.5(13)
C6 C1 B1 C13 -4.5(13)
C2 C1 B1 C13 176.6(9)
C15 C14 C20 C22 -63.3(10)
C13 C14 C20 C22 121.2(10)
C15 C14 C20 C6 177.3(8)
C13 C14 C20 C6 1.8(13)
C15 C14 C20 C21 58.9(11)
C13 C14 C20 C21 -116.6(10)
C1 C6 C20 C22 -122.5(10)
C5 C6 C20 C22 59.9(11)
C1 C6 C20 C14 -2.2(13)
C5 C6 C20 C14 -179.9(8)
C1 C6 C20 C21 117.0(10)
C5 C6 C20 C21 -60.7(11)
C17 C18 C23 C25 -55.1(13)
C13 C18 C23 C25 125.2(11)
C17 C18 C23 C24 56.9(12)
C13 C18 C23 C24 -122.8(10)
C17 C18 C23 C12 -178.6(8)
C13 C18 C23 C12 1.7(14)
C7 C12 C23 C18 2.9(14)
C11 C12 C23 C18 177.7(10)
C7 C12 C23 C25 -118.1(12)
C11 C12 C23 C25 56.6(14)
C7 C12 C23 C24 131.4(11)
C11 C12 C23 C24 -53.8(14)
C31 C26 C27 C28 1.8(10)
B2 C26 C27 C28 -179.7(6)
C31 C26 C27 C45 -179.9(6)
B2 C26 C27 C45 -1.3(9)
C26 C27 C28 C29 -3.4(10)
C45 C27 C28 C29 178.2(6)
C27 C28 C29 C30 4.8(11)
C28 C29 C30 C31 -4.3(12)
C29 C30 C31 C26 2.4(11)
C29 C30 C31 C44 -176.6(6)
C27 C26 C31 C30 -1.2(10)
B2 C26 C31 C30 -179.9(6)
C27 C26 C31 C44 177.7(6)
B2 C26 C31 C44 -0.9(9)
C37 C32 C33 C34 -1.7(10)
B2 C32 C33 C34 179.4(6)
C37 C32 C33 C44 -176.8(6)
B2 C32 C33 C44 4.2(9)
C32 C33 C34 C35 3.5(10)
C44 C33 C34 C35 178.8(6)
C33 C34 C35 C36 -4.1(11)
C34 C35 C36 C37 2.8(11)
C35 C36 C37 C32 -0.9(10)
C35 C36 C37 C48 -179.7(6)
C33 C32 C37 C36 0.3(10)
B2 C32 C37 C36 179.3(6)
C33 C32 C37 C48 179.1(6)
B2 C32 C37 C48 -1.9(9)
C43 C38 C39 C40 0.2(10)
B2 C38 C39 C40 179.5(6)
C43 C38 C39 C48 -179.4(6)
B2 C38 C39 C48 0.0(9)
C38 C39 C40 C41 0.8(10)
C48 C39 C40 C41 -179.5(6)
C39 C40 C41 C42 -0.9(10)
C39 C40 C41 C54 -178.9(6)
C40 C41 C42 C43 -0.2(10)
C54 C41 C42 C43 177.9(6)
C41 C42 C43 C38 1.2(10)
C41 C42 C43 C45 179.0(6)
C39 C38 C43 C42 -1.2(10)
B2 C38 C43 C42 179.5(6)
C39 C38 C43 C45 -178.9(6)
B2 C38 C43 C45 1.8(9)
C33 C32 B2 C38 179.8(6)
C37 C32 B2 C38 0.8(9)
C33 C32 B2 C26 -0.6(9)
C37 C32 B2 C26 -179.6(6)
C39 C38 B2 C32 0.1(9)
C43 C38 B2 C32 179.5(6)
C39 C38 B2 C26 -179.4(6)
C43 C38 B2 C26 -0.1(9)
C27 C26 B2 C32 -179.7(6)
C31 C26 B2 C32 -1.1(9)
C27 C26 B2 C38 -0.2(9)
C31 C26 B2 C38 178.5(6)
C30 C31 C44 C33 -176.7(6)
C26 C31 C44 C33 4.3(9)
C34 C33 C44 C31 178.7(6)
C32 C33 C44 C31 -6.0(9)
C42 C43 C45 C46 57.2(7)
C38 C43 C45 C46 -125.1(6)
C42 C43 C45 C27 179.2(6)
C38 C43 C45 C27 -3.1(9)
C42 C43 C45 C47 -60.9(7)
C38 C43 C45 C47 116.8(6)
C26 C27 C45 C46 124.4(6)
C28 C27 C45 C46 -57.3(7)
C26 C27 C45 C43 2.9(9)
C28 C27 C45 C43 -178.8(6)
C26 C27 C45 C47 -117.9(6)
C28 C27 C45 C47 60.4(7)
C40 C39 C48 C50 -59.9(8)
C38 C39 C48 C50 119.7(6)
C40 C39 C48 C37 179.5(6)
C38 C39 C48 C37 -0.9(9)
C40 C39 C48 C49 59.6(7)
C38 C39 C48 C49 -120.8(6)
C36 C37 C48 C50 59.9(8)
C32 C37 C48 C50 -118.9(6)
C36 C37 C48 C39 -179.3(6)
C32 C37 C48 C39 1.9(9)
C36 C37 C48 C49 -58.7(8)
C32 C37 C48 C49 122.5(6)
C15 C16 C51 C52 31.1(16)
C17 C16 C51 C52 -143.9(12)
C15 C16 C51 S1 -147.9(8)
C17 C16 C51 S1 37.1(13)
C54 S1 C51 C52 0.2(10)
C54 S1 C51 C16 179.4(9)
C16 C51 C52 C53 -176.3(11)
S1 C51 C52 C53 2.8(15)
C51 C52 C53 C54 -5.7(19)
C52 C53 C54 C41 178.0(10)
C52 C53 C54 S1 5.6(15)
C42 C41 C54 C53 17.6(13)
C40 C41 C54 C53 -164.4(10)
C42 C41 C54 S1 -171.1(6)
C40 C41 C54 S1 6.9(11)
C51 S1 C54 C53 -3.3(9)
C51 S1 C54 C41 -175.9(7)
C60 C55 C56 C57 1.6(8)
B3 C55 C56 C57 179.3(5)
C60 C55 C56 C73 -178.4(5)
B3 C55 C56 C73 -0.7(7)
C55 C56 C57 C58 -2.2(8)
C73 C56 C57 C58 177.8(5)
C56 C57 C58 C59 0.9(9)
C57 C58 C59 C60 1.0(9)
C56 C55 C60 C59 0.3(8)
B3 C55 C60 C59 -177.3(5)
C56 C55 C60 C74 -177.1(5)
B3 C55 C60 C74 5.3(8)
C58 C59 C60 C55 -1.6(8)
C58 C59 C60 C74 176.0(5)
C66 C61 C62 C63 2.6(8)
B3 C61 C62 C63 -178.6(5)
C66 C61 C62 C73 177.7(5)
B3 C61 C62 C73 -3.5(7)
C61 C62 C63 C64 -1.6(8)
C73 C62 C63 C64 -176.8(5)
C62 C63 C64 C65 0.1(9)
C63 C64 C65 C66 0.6(9)
C64 C65 C66 C61 0.4(8)
C64 C65 C66 C77 178.2(5)
C62 C61 C66 C65 -1.9(8)
B3 C61 C66 C65 179.3(5)
C62 C61 C66 C77 -179.8(5)
B3 C61 C66 C77 1.4(7)
C72 C67 C68 C69 0.8(8)
B3 C67 C68 C69 -179.8(5)
C72 C67 C68 C74 178.6(5)
B3 C67 C68 C74 -2.0(8)
C67 C68 C69 C70 -2.5(8)
C74 C68 C69 C70 179.5(5)
C68 C69 C70 C71 3.6(8)
C68 C69 C70 C108 -175.0(5)
C69 C70 C71 C72 -2.9(9)
C108 C70 C71 C72 175.8(5)
C70 C71 C72 C67 1.1(8)
C70 C71 C72 C77 177.1(5)
C68 C67 C72 C71 -0.1(8)
B3 C67 C72 C71 -179.5(5)
C68 C67 C72 C77 -175.8(5)
B3 C67 C72 C77 4.7(8)
C60 C55 B3 C61 -178.8(5)
C56 C55 B3 C61 3.5(8)
C60 C55 B3 C67 -1.6(8)
C56 C55 B3 C67 -179.3(5)
C66 C61 B3 C55 177.4(5)
C62 C61 B3 C55 -1.4(7)
C66 C61 B3 C67 0.2(7)
C62 C61 B3 C67 -178.6(5)
C68 C67 B3 C55 0.0(8)
C72 C67 B3 C55 179.4(5)
C68 C67 B3 C61 177.3(5)
C72 C67 B3 C61 -3.2(7)
C63 C62 C73 C56 -178.8(5)
C61 C62 C73 C56 6.2(8)
C57 C56 C73 C62 176.1(5)
C55 C56 C73 C62 -4.0(8)
C55 C60 C74 C75 -127.7(5)
C59 C60 C74 C75 54.9(6)
C55 C60 C74 C76 112.0(6)
C59 C60 C74 C76 -65.4(6)
C55 C60 C74 C68 -6.8(7)
C59 C60 C74 C68 175.8(5)
C67 C68 C74 C75 127.0(6)
C69 C68 C74 C75 -55.1(6)
C67 C68 C74 C76 -114.5(6)
C69 C68 C74 C76 63.3(6)
C67 C68 C74 C60 5.0(7)
C69 C68 C74 C60 -177.2(5)
C71 C72 C77 C79 -58.5(7)
C67 C72 C77 C79 117.2(6)
C71 C72 C77 C66 -178.8(5)
C67 C72 C77 C66 -3.1(8)
C71 C72 C77 C78 61.1(7)
C67 C72 C77 C78 -123.3(6)
C65 C66 C77 C79 60.7(7)
C61 C66 C77 C79 -121.4(5)
C65 C66 C77 C72 -178.0(5)
C61 C66 C77 C72 -0.1(7)
C65 C66 C77 C78 -57.6(6)
C61 C66 C77 C78 120.2(5)
C85 C80 C81 C82 -1.7(8)
B4 C80 C81 C82 177.9(5)
C85 C80 C81 C99 177.2(5)
B4 C80 C81 C99 -3.2(7)
C80 C81 C82 C83 1.6(9)
C99 C81 C82 C83 -177.3(5)
C81 C82 C83 C84 0.0(9)
C82 C83 C84 C85 -1.5(9)
C81 C80 C85 C84 0.2(8)
B4 C80 C85 C84 -179.4(5)
C81 C80 C85 C98 177.7(5)
B4 C80 C85 C98 -1.9(8)
C83 C84 C85 C80 1.4(8)
C83 C84 C85 C98 -176.2(5)
C91 C86 C87 C88 -1.2(8)
B4 C86 C87 C88 179.1(5)
C91 C86 C87 C98 -178.1(5)
B4 C86 C87 C98 2.3(8)
C86 C87 C88 C89 2.0(8)
C98 C87 C88 C89 178.8(5)
C87 C88 C89 C90 -0.7(9)
C88 C89 C90 C91 -1.5(9)
C89 C90 C91 C86 2.2(8)
C89 C90 C91 C102 -177.8(5)
C87 C86 C91 C90 -0.8(8)
B4 C86 C91 C90 178.9(5)
C87 C86 C91 C102 179.2(5)
B4 C86 C91 C102 -1.1(8)
C97 C92 C93 C94 -2.9(8)
B4 C92 C93 C94 179.5(5)
C97 C92 C93 C102 175.4(5)
B4 C92 C93 C102 -2.2(8)
C92 C93 C94 C95 2.5(9)
C102 C93 C94 C95 -175.9(5)
C93 C94 C95 C96 -1.3(9)
C93 C94 C95 C105 -178.9(5)
C94 C95 C96 C97 0.4(9)
C105 C95 C96 C97 177.9(5)
C95 C96 C97 C92 -0.8(8)
C95 C96 C97 C99 -179.1(5)
C93 C92 C97 C96 2.1(8)
B4 C92 C97 C96 179.6(5)
C93 C92 C97 C99 -179.6(5)
B4 C92 C97 C99 -2.1(8)
C93 C92 B4 C86 1.3(8)
C97 C92 B4 C86 -176.3(5)
C93 C92 B4 C80 -179.8(5)
C97 C92 B4 C80 2.6(8)
C87 C86 B4 C92 -179.9(5)
C91 C86 B4 C92 0.4(8)
C87 C86 B4 C80 1.1(8)
C91 C86 B4 C80 -178.6(5)
C85 C80 B4 C92 179.7(5)
C81 C80 B4 C92 0.1(8)
C85 C80 B4 C86 -1.3(8)
C81 C80 B4 C86 179.1(5)
C80 C85 C98 C87 5.1(8)
C84 C85 C98 C87 -177.3(5)
C86 C87 C98 C85 -5.3(8)
C88 C87 C98 C85 177.8(5)
C96 C97 C99 C81 177.2(5)
C92 C97 C99 C81 -1.1(8)
C96 C97 C99 C100 54.1(7)
C92 C97 C99 C100 -124.2(6)
C96 C97 C99 C101 -64.6(6)
C92 C97 C99 C101 117.1(6)
C82 C81 C99 C97 -177.4(5)
C80 C81 C99 C97 3.7(7)
C82 C81 C99 C100 -53.8(7)
C80 C81 C99 C100 127.3(5)
C82 C81 C99 C101 63.3(7)
C80 C81 C99 C101 -115.6(6)
C90 C91 C102 C104 59.6(7)
C86 C91 C102 C104 -120.4(6)
C90 C91 C102 C103 -59.2(7)
C86 C91 C102 C103 120.8(6)
C90 C91 C102 C93 -179.7(5)
C86 C91 C102 C93 0.3(7)
C94 C93 C102 C91 179.9(5)
C92 C93 C102 C91 1.5(8)
C94 C93 C102 C104 -58.9(7)
C92 C93 C102 C104 122.7(6)
C94 C93 C102 C103 58.5(7)
C92 C93 C102 C103 -119.8(6)
C94 C95 C105 C106 43.0(9)
C96 C95 C105 C106 -134.6(7)
C94 C95 C105 S2 -131.1(5)
C96 C95 C105 S2 51.3(7)
C95 C105 C106 C107 -175.2(6)
S2 C105 C106 C107 -0.6(8)
C105 C106 C107 C108 0.7(10)
C106 C107 C108 C70 172.6(6)
C106 C107 C108 S2 -0.4(8)
C69 C70 C108 C107 136.0(7)
C71 C70 C108 C107 -42.7(9)
C69 C70 C108 S2 -52.1(8)
C71 C70 C108 S2 129.3(5)
C107 C108 S2 C105 0.1(5)
C70 C108 S2 C105 -172.8(6)
C106 C105 S2 C108 0.3(5)
C95 C105 S2 C108 175.2(5)
C114 C109 C110 C111 -0.5(11)
B5 C109 C110 C111 177.5(7)
C114 C109 C110 C131 -174.8(6)
B5 C109 C110 C131 3.2(10)
C109 C110 C111 C112 4.8(11)
C131 C110 C111 C112 179.2(7)
C110 C111 C112 C113 -6.5(12)
C111 C112 C113 C114 3.5(12)
C110 C109 C114 C113 -2.3(11)
B5 C109 C114 C113 179.7(7)
C110 C109 C114 C127 -179.7(7)
B5 C109 C114 C127 2.3(10)
C112 C113 C114 C109 0.8(11)
C112 C113 C114 C127 178.1(7)
C120 C115 C116 C117 -0.6(11)
B5 C115 C116 C117 172.8(7)
C120 C115 C116 C127 178.6(7)
B5 C115 C116 C127 -8.0(10)
C115 C116 C117 C118 -4.3(11)
C127 C116 C117 C118 176.5(7)
C116 C117 C118 C119 8.8(13)
C117 C118 C119 C120 -8.2(14)
C118 C119 C120 C115 2.9(11)
C118 C119 C120 C128 -178.8(8)
C116 C115 C120 C119 1.2(11)
B5 C115 C120 C119 -172.1(7)
C116 C115 C120 C128 -177.0(7)
B5 C115 C120 C128 9.6(11)
C126 C121 C122 C123 5.3(10)
B5 C121 C122 C123 -174.2(7)
C126 C121 C122 C128 -179.1(6)
B5 C121 C122 C128 1.4(10)
C121 C122 C123 C124 -5.3(11)
C128 C122 C123 C124 178.9(7)
C122 C123 C124 C125 3.1(11)
C122 C123 C124 C159 175.8(7)
C123 C124 C125 C126 -0.9(10)
C159 C124 C125 C126 -173.6(7)
C124 C125 C126 C121 0.9(10)
C124 C125 C126 C131 175.5(6)
C122 C121 C126 C125 -3.1(10)
B5 C121 C126 C125 176.4(6)
C122 C121 C126 C131 -177.6(6)
B5 C121 C126 C131 1.9(10)
C116 C115 B5 C109 4.1(11)
C120 C115 B5 C109 177.5(6)
C116 C115 B5 C121 -175.2(6)
C120 C115 B5 C121 -1.8(10)
C114 C109 B5 C115 -1.2(10)
C110 C109 B5 C115 -179.2(7)
C114 C109 B5 C121 178.1(6)
C110 C109 B5 C121 0.1(10)
C122 C121 B5 C115 -3.8(10)
C126 C121 B5 C115 176.7(6)
C122 C121 B5 C109 176.8(6)
C126 C121 B5 C109 -2.6(10)
C109 C114 C127 C116 -6.2(11)
C113 C114 C127 C116 176.5(7)
C115 C116 C127 C114 9.2(11)
C117 C116 C127 C114 -171.6(7)
C123 C122 C128 C129 -54.3(9)
C121 C122 C128 C129 130.0(7)
C123 C122 C128 C120 -178.5(7)
C121 C122 C128 C120 5.8(10)
C123 C122 C128 C130 65.9(9)
C121 C122 C128 C130 -109.8(7)
C119 C120 C128 C129 44.6(10)
C115 C120 C128 C129 -137.2(7)
C119 C120 C128 C122 170.4(7)
C115 C120 C128 C122 -11.5(10)
C119 C120 C128 C130 -72.9(8)
C115 C120 C128 C130 105.2(8)
C125 C126 C131 C110 -173.1(6)
C121 C126 C131 C110 1.2(9)
C125 C126 C131 C132 63.0(8)
C121 C126 C131 C132 -122.7(7)
C125 C126 C131 C133 -56.5(9)
C121 C126 C131 C133 117.8(7)
C111 C110 C131 C126 -178.0(7)
C109 C110 C131 C126 -3.9(10)
C111 C110 C131 C132 -54.5(9)
C109 C110 C131 C132 119.6(7)
C111 C110 C131 C133 63.3(8)
C109 C110 C131 C133 -122.5(7)
C139 C134 C135 C136 -0.8(8)
B6 C134 C135 C136 175.3(5)
C139 C134 C135 C153 -179.8(5)
B6 C134 C135 C153 -3.7(8)
C134 C135 C136 C137 1.3(9)
C153 C135 C136 C137 -179.7(5)
C135 C136 C137 C138 -1.1(10)
C136 C137 C138 C139 0.3(9)
C137 C138 C139 C134 0.2(9)
C137 C138 C139 C152 -177.8(5)
C135 C134 C139 C138 0.1(8)
B6 C134 C139 C138 -176.0(5)
C135 C134 C139 C152 178.1(5)
B6 C134 C139 C152 2.1(8)
C145 C140 C141 C142 -1.5(8)
B6 C140 C141 C142 179.2(5)
C145 C140 C141 C152 -179.5(5)
B6 C140 C141 C152 1.1(8)
C140 C141 C142 C143 1.1(8)
C152 C141 C142 C143 179.2(5)
C141 C142 C143 C144 -0.7(8)
C142 C143 C144 C145 0.7(9)
C143 C144 C145 C140 -1.0(8)
C143 C144 C145 C156 178.9(5)
C141 C140 C145 C144 1.4(8)
B6 C140 C145 C144 -179.3(5)
C141 C140 C145 C156 -178.5(5)
B6 C140 C145 C156 0.8(8)
C151 C146 C147 C148 0.9(8)
B6 C146 C147 C148 -177.5(5)
C151 C146 C147 C156 -177.5(5)
B6 C146 C147 C156 4.1(9)
C146 C147 C148 C149 -1.9(9)
C156 C147 C148 C149 176.5(6)
C147 C148 C149 C150 1.7(10)
C147 C148 C149 C162 173.1(6)
C148 C149 C150 C151 -0.3(10)
C162 C149 C150 C151 -171.9(6)
C149 C150 C151 C146 -0.7(9)
C149 C150 C151 C153 -179.6(5)
C147 C146 C151 C150 0.3(8)
B6 C146 C151 C150 178.8(5)
C147 C146 C151 C153 179.3(5)
B6 C146 C151 C153 -2.3(8)
C147 C146 B6 C134 177.1(5)
C151 C146 B6 C134 -1.3(8)
C147 C146 B6 C140 -1.1(8)
C151 C146 B6 C140 -179.5(5)
C139 C134 B6 C146 -179.6(5)
C135 C134 B6 C146 4.3(8)
C139 C134 B6 C140 -1.4(8)
C135 C134 B6 C140 -177.5(5)
C145 C140 B6 C146 -1.4(7)
C141 C140 B6 C146 177.9(5)
C145 C140 B6 C134 -179.6(5)
C141 C140 B6 C134 -0.3(7)
C138 C139 C152 C141 176.9(5)
C134 C139 C152 C141 -1.2(8)
C142 C141 C152 C139 -178.6(5)
C140 C141 C152 C139 -0.5(8)
C136 C135 C153 C154 -55.4(7)
C134 C135 C153 C154 123.5(6)
C136 C135 C153 C155 60.3(7)
C134 C135 C153 C155 -120.7(6)
C136 C135 C153 C151 -178.7(5)
C134 C135 C153 C151 0.3(7)
C150 C151 C153 C154 58.2(7)
C146 C151 C153 C154 -120.8(6)
C150 C151 C153 C155 -57.2(6)
C146 C151 C153 C155 123.8(6)
C150 C151 C153 C135 -178.2(5)
C146 C151 C153 C135 2.8(7)
C144 C145 C156 C157 61.4(7)
C140 C145 C156 C157 -118.7(6)
C144 C145 C156 C147 -178.0(5)
C140 C145 C156 C147 1.9(8)
C144 C145 C156 C158 -59.2(7)
C140 C145 C156 C158 120.7(6)
C148 C147 C156 C145 177.1(5)
C146 C147 C156 C145 -4.5(9)
C148 C147 C156 C157 -61.9(8)
C146 C147 C156 C157 116.5(7)
C148 C147 C156 C158 57.3(7)
C146 C147 C156 C158 -124.3(6)
C123 C124 C159 C160 145.2(9)
C125 C124 C159 C160 -42.3(12)
C123 C124 C159 S3 -41.4(9)
C125 C124 C159 S3 131.2(6)
C162 S3 C159 C160 1.0(6)
C162 S3 C159 C124 -173.6(6)
C124 C159 C160 C161 174.4(7)
S3 C159 C160 C161 0.5(9)
C159 C160 C161 C162 -2.3(11)
C160 C161 C162 C149 -173.6(8)
C160 C161 C162 S3 3.0(10)
C148 C149 C162 C161 -23.4(12)
C150 C149 C162 C161 148.0(8)
C148 C149 C162 S3 160.3(5)
C150 C149 C162 S3 -28.4(9)
C159 S3 C162 C161 -2.3(6)
C159 S3 C162 C149 174.7(6)
C168 C163 C164 C165 -0.4(8)
B7 C163 C164 C165 -179.0(5)
C168 C163 C164 C181 179.3(5)
B7 C163 C164 C181 0.7(7)
C163 C164 C165 C166 -0.5(8)
C181 C164 C165 C166 179.8(5)
C164 C165 C166 C167 1.3(9)
C165 C166 C167 C168 -1.1(9)
C164 C163 C168 C167 0.5(8)
B7 C163 C168 C167 179.0(5)
C164 C163 C168 C182 -178.5(5)
B7 C163 C168 C182 0.1(8)
C166 C167 C168 C163 0.2(8)
C166 C167 C168 C182 179.2(5)
C174 C169 C170 C171 -0.7(8)
B7 C169 C170 C171 -179.9(5)
C174 C169 C170 C185 176.6(5)
B7 C169 C170 C185 -2.5(8)
C169 C170 C171 C172 0.3(9)
C185 C170 C171 C172 -177.2(5)
C170 C171 C172 C173 -0.4(9)
C171 C172 C173 C174 1.0(9)
C172 C173 C174 C169 -1.4(9)
C172 C173 C174 C181 176.7(6)
C170 C169 C174 C173 1.2(8)
B7 C169 C174 C173 -179.6(5)
C170 C169 C174 C181 -176.8(5)
B7 C169 C174 C181 2.4(8)
C180 C175 C176 C177 3.7(8)
B7 C175 C176 C177 -174.4(5)
C180 C175 C176 C182 179.8(5)
B7 C175 C176 C182 1.7(8)
C175 C176 C177 C178 -1.2(8)
C182 C176 C177 C178 -177.5(5)
C176 C177 C178 C179 0.0(9)
C176 C177 C178 C213 174.5(6)
C177 C178 C179 C180 -1.2(10)
C213 C178 C179 C180 -175.8(6)
C178 C179 C180 C175 3.6(9)
C178 C179 C180 C185 178.4(6)
C176 C175 C180 C179 -5.0(9)
B7 C175 C180 C179 173.1(5)
C176 C175 C180 C185 -179.6(5)
B7 C175 C180 C185 -1.5(8)
C173 C174 C181 C164 176.7(5)
C169 C174 C181 C164 -5.2(8)
C163 C164 C181 C174 3.6(8)
C165 C164 C181 C174 -176.7(5)
C170 C169 B7 C163 -178.6(5)
C174 C169 B7 C163 2.2(8)
C170 C169 B7 C175 -1.2(8)
C174 C169 B7 C175 179.6(5)
C168 C163 B7 C169 177.7(5)
C164 C163 B7 C169 -3.7(7)
C168 C163 B7 C175 0.3(7)
C164 C163 B7 C175 178.9(5)
C176 C175 B7 C169 -178.6(5)
C180 C175 B7 C169 3.2(8)
C176 C175 B7 C163 -1.2(7)
C180 C175 B7 C163 -179.3(5)
C177 C176 C182 C183 -63.1(7)
C175 C176 C182 C183 120.9(6)
C177 C176 C182 C168 174.7(5)
C175 C176 C182 C168 -1.2(8)
C177 C176 C182 C184 53.3(6)
C175 C176 C182 C184 -122.7(6)
C163 C168 C182 C176 0.3(7)
C167 C168 C182 C176 -178.7(5)
C163 C168 C182 C183 -120.6(6)
C167 C168 C182 C183 60.4(7)
C163 C168 C182 C184 121.5(5)
C167 C168 C182 C184 -57.5(7)
C171 C170 C185 C186 -56.5(7)
C169 C170 C185 C186 126.2(6)
C171 C170 C185 C187 58.6(8)
C169 C170 C185 C187 -118.7(6)
C171 C170 C185 C180 -178.6(5)
C169 C170 C185 C180 4.1(8)
C179 C180 C185 C170 -176.6(6)
C175 C180 C185 C170 -2.0(8)
C179 C180 C185 C186 61.9(8)
C175 C180 C185 C186 -123.6(6)
C179 C180 C185 C187 -54.1(8)
C175 C180 C185 C187 120.4(6)
C193 C188 C189 C190 -3.6(11)
B8 C188 C189 C190 -179.7(7)
C193 C188 C189 C207 -179.8(7)
B8 C188 C189 C207 4.1(11)
C188 C189 C190 C191 2.4(12)
C207 C189 C190 C191 178.8(8)
C189 C190 C191 C192 0.4(13)
C190 C191 C192 C193 -2.1(13)
C191 C192 C193 C188 0.9(12)
C191 C192 C193 C206 -178.3(8)
C189 C188 C193 C192 1.9(11)
B8 C188 C193 C192 178.0(7)
C189 C188 C193 C206 -178.8(7)
B8 C188 C193 C206 -2.7(11)
C199 C194 C195 C196 4.0(12)
B8 C194 C195 C196 -173.9(7)
C199 C194 C195 C206 -175.9(8)
B8 C194 C195 C206 6.3(11)
C194 C195 C196 C197 -4.3(12)
C206 C195 C196 C197 175.6(7)
C195 C196 C197 C198 3.6(12)
C196 C197 C198 C199 -2.3(13)
C195 C194 C199 C198 -2.6(11)
B8 C194 C199 C198 175.3(7)
C195 C194 C199 C210 174.6(7)
B8 C194 C199 C210 -7.5(11)
C197 C198 C199 C194 1.8(12)
C197 C198 C199 C210 -175.6(8)
C205 C200 C201 C202 -2.8(11)
B8 C200 C201 C202 -178.0(7)
C205 C200 C201 C207 179.3(7)
B8 C200 C201 C207 4.0(12)
C200 C201 C202 C203 7.5(12)
C207 C201 C202 C203 -174.5(8)
C201 C202 C203 C204 -8.3(12)
C201 C202 C203 C216 169.0(7)
C202 C203 C204 C205 4.4(12)
C216 C203 C204 C205 -173.0(7)
C203 C204 C205 C200 0.1(11)
C203 C204 C205 C210 177.7(7)
C201 C200 C205 C204 -0.8(12)
B8 C200 C205 C204 174.6(7)
C201 C200 C205 C210 -178.2(7)
B8 C200 C205 C210 -2.8(11)
C199 C194 B8 C200 0.9(10)
C195 C194 B8 C200 178.8(7)
C199 C194 B8 C188 -179.8(7)
C195 C194 B8 C188 -1.9(10)
C201 C200 B8 C194 179.7(7)
C205 C200 B8 C194 4.3(10)
C201 C200 B8 C188 0.3(11)
C205 C200 B8 C188 -175.1(7)
C193 C188 B8 C194 0.2(11)
C189 C188 B8 C194 176.3(7)
C193 C188 B8 C200 179.5(7)
C189 C188 B8 C200 -4.3(10)
C196 C195 C206 C193 171.3(7)
C194 C195 C206 C193 -8.9(12)
C192 C193 C206 C195 -173.9(7)
C188 C193 C206 C195 6.8(11)
C200 C201 C207 C189 -4.3(12)
C202 C201 C207 C189 177.8(7)
C200 C201 C207 C209 -128.6(9)
C202 C201 C207 C209 53.5(10)
C200 C201 C207 C208 114.7(9)
C202 C201 C207 C208 -63.2(9)
C190 C189 C207 C201 -176.2(7)
C188 C189 C207 C201 0.0(11)
C190 C189 C207 C209 -53.1(10)
C188 C189 C207 C209 123.0(9)
C190 C189 C207 C208 65.0(10)
C188 C189 C207 C208 -118.8(9)
C194 C199 C210 C205 8.6(11)
C198 C199 C210 C205 -174.2(7)
C194 C199 C210 C212 -112.1(8)
C198 C199 C210 C212 65.1(9)
C194 C199 C210 C211 131.1(8)
C198 C199 C210 C211 -51.7(10)
C204 C205 C210 C199 179.5(7)
C200 C205 C210 C199 -3.0(11)
C204 C205 C210 C212 -59.2(10)
C200 C205 C210 C212 118.3(8)
C204 C205 C210 C211 55.6(9)
C200 C205 C210 C211 -127.0(8)
C177 C178 C213 C214 -140.9(8)
C179 C178 C213 C214 33.8(11)
C177 C178 C213 S4 32.0(9)
C179 C178 C213 S4 -153.4(5)
C216 S4 C213 C214 0.1(6)
C216 S4 C213 C178 -173.8(6)
C178 C213 C214 C215 171.4(7)
S4 C213 C214 C215 -2.0(9)
C213 C214 C215 C216 3.2(11)
C214 C215 C216 C203 -174.2(8)
C214 C215 C216 S4 -3.0(9)
C202 C203 C216 C215 33.1(13)
C204 C203 C216 C215 -149.6(8)
C202 C203 C216 S4 -137.4(7)
C204 C203 C216 S4 40.0(9)
C213 S4 C216 C215 1.6(6)
C213 S4 C216 C203 174.0(6)

loop_
_platon_squeeze_void_nr
_platon_squeeze_void_average_x
_platon_squeeze_void_average_y
_platon_squeeze_void_average_z
_platon_squeeze_void_volume
_platon_squeeze_void_count_electrons
_platon_squeeze_void_content
1 0.097 -0.141 1.043 1364 230 ' '
2 -0.098 0.359 0.957 1364 230 ' '
